data_7705701
loop_
_publ_author_name
'Ferguson, John T.'
'Jiang, Qifeng'
'Marro, Eric A.'
'Siegler, Maxime A.'
'Klausen, Rebekka S.'

_publ_section_title
;
 Long-range coupling in cyclic silanes.
;
_journal_issue 42
_journal_name_full 'Dalton transactions (Cambridge, England : 2003)'
_journal_page_first 14951
_journal_page_last 14961
_journal_paper_doi 10.1039/d0dt03163a
_journal_volume 49
_journal_year 2020
_chemical_formula_moiety 'C42 H102 K2 O12 Si9, C7 H8'
_chemical_formula_sum 'C49 H110 K2 O12 Si9'
_chemical_formula_weight 1222.37
_space_group_crystal_system triclinic
_space_group_IT_number 2
_space_group_name_Hall '-P 1'
_space_group_name_H-M_alt 'P -1'
_atom_sites_solution_hydrogens geom
_atom_sites_solution_primary direct
_atom_sites_solution_secondary difmap
_audit_creation_method SHELXL-2014
_audit_update_record
;
2020-06-04 deposited with the CCDC.	2020-10-16 downloaded from the CCDC.
;
_cell_angle_alpha 74.5249(19)
_cell_angle_beta 73.536(2)
_cell_angle_gamma 87.0261(18)
_cell_formula_units_Z 2
_cell_length_a 12.2789(3)
_cell_length_b 16.4703(3)
_cell_length_c 19.5884(4)
_cell_measurement_reflns_used 24704
_cell_measurement_temperature 130(2)
_cell_measurement_theta_max 27.55
_cell_measurement_theta_min 2.46
_cell_volume 3660.14(14)
_computing_cell_refinement 'CrysAlisPro 1.171.39.29c (Rigaku OD, 2017)'
_computing_data_collection 'CrysAlisPro 1.171.39.29c (Rigaku OD, 2017)'
_computing_data_reduction 'CrysAlisPro 1.171.39.29c (Rigaku OD, 2017)'
_computing_molecular_graphics 'SHELXTL v6.10 (Sheldrick, 2008)'
_computing_publication_material 'SHELXTL v6.10 (Sheldrick, 2008)'
_computing_structure_refinement 'SHELXL-2014/7 (Sheldrick, 2015)'
_computing_structure_solution 'SHELXS-2014/7 (Sheldrick, 2015)'
_diffrn_ambient_temperature 130(2)
_diffrn_measured_fraction_theta_full 0.999
_diffrn_measured_fraction_theta_max 1.000
_diffrn_measurement_device_type 'SuperNova, Dual, Cu at zero, Atlas'
_diffrn_measurement_method '\w scans'
_diffrn_radiation_monochromator mirror
_diffrn_radiation_source 'SuperNova (Mo) X-ray Source'
_diffrn_radiation_type MoK\a
_diffrn_radiation_wavelength 0.71073
_diffrn_reflns_av_R_equivalents 0.0349
_diffrn_reflns_av_unetI/netI 0.0307
_diffrn_reflns_Laue_measured_fraction_full 0.999
_diffrn_reflns_Laue_measured_fraction_max 1.000
_diffrn_reflns_limit_h_max 15
_diffrn_reflns_limit_h_min -15
_diffrn_reflns_limit_k_max 21
_diffrn_reflns_limit_k_min -21
_diffrn_reflns_limit_l_max 25
_diffrn_reflns_limit_l_min -25
_diffrn_reflns_number 73016
_diffrn_reflns_point_group_measured_fraction_full 0.999
_diffrn_reflns_point_group_measured_fraction_max 1.000
_diffrn_reflns_theta_full 25.242
_diffrn_reflns_theta_max 27.499
_diffrn_reflns_theta_min 2.042
_exptl_absorpt_coefficient_mu 0.323
_exptl_absorpt_correction_T_max 1.000
_exptl_absorpt_correction_T_min 0.415
_exptl_absorpt_correction_type gaussian
_exptl_absorpt_process_details
;
CrysAlisPro 1.171.39.29c (Rigaku Oxford Diffraction, 2017)
Numerical absorption correction based on gaussian integration over
			a multifaceted crystal model
Empirical absorption correction using spherical harmonics,
 implemented in SCALE3 ABSPACK scaling algorithm.
;
_exptl_crystal_colour colorless
_exptl_crystal_density_diffrn 1.109
_exptl_crystal_description block
_exptl_crystal_F_000 1328
_exptl_crystal_size_max 0.59
_exptl_crystal_size_mid 0.31
_exptl_crystal_size_min 0.20
_refine_diff_density_max 0.600
_refine_diff_density_min -0.345
_refine_diff_density_rms 0.049
_refine_ls_extinction_method none
_refine_ls_goodness_of_fit_ref 1.058
_refine_ls_hydrogen_treatment constr
_refine_ls_matrix_type full
_refine_ls_number_parameters 1089
_refine_ls_number_reflns 16817
_refine_ls_number_restraints 1928
_refine_ls_restrained_S_all 1.076
_refine_ls_R_factor_all 0.0614
_refine_ls_R_factor_gt 0.0464
_refine_ls_shift/su_max 0.001
_refine_ls_shift/su_mean 0.000
_refine_ls_structure_factor_coef Fsqd
_refine_ls_weighting_details 'w=1/[\s^2^(Fo^2^)+(0.0378P)^2^+2.8616P] where P=(Fo^2^+2Fc^2^)/3'
_refine_ls_weighting_scheme calc
_refine_ls_wR_factor_gt 0.1067
_refine_ls_wR_factor_ref 0.1149
_reflns_Friedel_coverage 0.000
_reflns_number_gt 13516
_reflns_number_total 16817
_reflns_threshold_expression 'I > 2\s(I)'
_cod_data_source_file d0dt03163a2.cif
_cod_data_source_block 5
_cod_depositor_comments 'Adding full bibliography for 7705698--7705701.cif.'
_cod_database_code 7705701
_shelx_space_group_comment
;
The symmetry employed for this shelxl refinement is uniquely defined
by the following loop, which should always be used as a source of
symmetry information in preference to the above space-group names.
They are only intended as comments.
;
_oxdiff_exptl_absorpt_empirical_full_min 0.675
_oxdiff_exptl_absorpt_empirical_full_max 1.243
_oxdiff_exptl_absorpt_empirical_details
;
Empirical correction (ABSPACK) includes:
- Absorption correction using spherical harmonics
- Frame scaling
;
_shelxl_version_number 2014-3

loop_
_space_group_symop_operation_xyz
'x, y, z'
'-x, -y, -z'

loop_
_atom_site_label
_atom_site_type_symbol
_atom_site_fract_x
_atom_site_fract_y
_atom_site_fract_z
_atom_site_U_iso_or_equiv
_atom_site_adp_type
_atom_site_occupancy
_atom_site_site_symmetry_order
_atom_site_calc_flag
_atom_site_refinement_flags_posn
_atom_site_refinement_flags_adp
_atom_site_refinement_flags_occupancy
_atom_site_disorder_assembly
_atom_site_disorder_group
O1 O 1.09589(18) 0.37021(12) 0.17250(10) 0.0507(5) Uani 0.9112(15) 1 d D U P A 1
C1 C 1.0318(3) 0.30785(19) 0.16138(17) 0.0576(8) Uani 0.9112(15) 1 d D U P A 1
H1A H 1.0830 0.2745 0.1309 0.069 Uiso 0.9112(15) 1 calc R U P A 1
H1B H 0.9761 0.3352 0.1351 0.069 Uiso 0.9112(15) 1 calc R U P A 1
C2 C 0.9717(3) 0.25171(19) 0.23397(19) 0.0622(9) Uani 0.9112(15) 1 d D U P A 1
H2A H 0.9331 0.2046 0.2268 0.075 Uiso 0.9112(15) 1 calc R U P A 1
H2B H 1.0268 0.2278 0.2619 0.075 Uiso 0.9112(15) 1 calc R U P A 1
O2 O 0.89072(17) 0.29865(11) 0.27396(10) 0.0490(5) Uani 0.9112(15) 1 d D U P A 1
C3 C 0.8238(3) 0.2461(2) 0.34182(18) 0.0610(8) Uani 0.9112(15) 1 d D U P A 1
H3A H 0.8735 0.2158 0.3717 0.073 Uiso 0.9112(15) 1 calc R U P A 1
H3B H 0.7799 0.2038 0.3320 0.073 Uiso 0.9112(15) 1 calc R U P A 1
C4 C 0.7455(3) 0.2997(2) 0.38227(18) 0.0559(8) Uani 0.9112(15) 1 d D U P A 1
H4A H 0.7001 0.3335 0.3508 0.067 Uiso 0.9112(15) 1 calc R U P A 1
H4B H 0.6928 0.2641 0.4273 0.067 Uiso 0.9112(15) 1 calc R U P A 1
O3 O 0.81104(15) 0.35356(11) 0.40157(9) 0.0439(4) Uani 0.9112(15) 1 d D U P A 1
C5 C 0.7436(3) 0.4021(2) 0.44672(16) 0.0510(7) Uani 0.9112(15) 1 d D U P A 1
H5A H 0.6945 0.3646 0.4923 0.061 Uiso 0.9112(15) 1 calc R U P A 1
H5B H 0.6945 0.4393 0.4201 0.061 Uiso 0.9112(15) 1 calc R U P A 1
C6 C 0.8220(3) 0.4537(2) 0.46565(16) 0.0555(8) Uani 0.9112(15) 1 d D U P A 1
H6A H 0.7778 0.4842 0.5014 0.067 Uiso 0.9112(15) 1 calc R U P A 1
H6B H 0.8754 0.4167 0.4884 0.067 Uiso 0.9112(15) 1 calc R U P A 1
O4 O 0.88264(17) 0.51179(13) 0.40011(11) 0.0497(5) Uani 0.9112(15) 1 d D U P A 1
C7 C 0.9569(3) 0.5648(2) 0.4128(2) 0.0669(9) Uani 0.9112(15) 1 d D U P A 1
H7A H 1.0165 0.5311 0.4316 0.080 Uiso 0.9112(15) 1 calc R U P A 1
H7B H 0.9143 0.5936 0.4504 0.080 Uiso 0.9112(15) 1 calc R U P A 1
C8 C 1.0100(3) 0.6285(2) 0.3421(3) 0.0698(12) Uani 0.9112(15) 1 d D U P A 1
H8A H 0.9504 0.6570 0.3200 0.084 Uiso 0.9112(15) 1 calc R U P A 1
H8B H 1.0531 0.6716 0.3514 0.084 Uiso 0.9112(15) 1 calc R U P A 1
O5 O 1.08433(17) 0.58675(12) 0.29282(12) 0.0520(5) Uani 0.9112(15) 1 d D U P A 1
C9 C 1.1387(3) 0.6413(2) 0.2236(2) 0.0655(8) Uani 0.9112(15) 1 d D U P A 1
H9A H 1.1798 0.6873 0.2305 0.079 Uiso 0.9112(15) 1 calc R U P A 1
H9B H 1.0815 0.6667 0.1979 0.079 Uiso 0.9112(15) 1 calc R U P A 1
C10 C 1.2203(3) 0.5922(2) 0.17846(19) 0.0639(9) Uani 0.9112(15) 1 d D U P A 1
H10A H 1.2644 0.6304 0.1315 0.077 Uiso 0.9112(15) 1 calc R U P A 1
H10B H 1.2741 0.5631 0.2057 0.077 Uiso 0.9112(15) 1 calc R U P A 1
O6 O 1.15706(17) 0.53305(13) 0.16430(11) 0.0511(5) Uani 0.9112(15) 1 d D U P A 1
C11 C 1.2266(3) 0.4853(2) 0.11918(19) 0.0667(9) Uani 0.9112(15) 1 d D U P A 1
H11A H 1.2804 0.4524 0.1444 0.080 Uiso 0.9112(15) 1 calc R U P A 1
H11B H 1.2709 0.5232 0.0721 0.080 Uiso 0.9112(15) 1 calc R U P A 1
C12 C 1.1524(3) 0.4277(2) 0.10462(17) 0.0613(8) Uani 0.9112(15) 1 d D U P A 1
H12A H 1.0960 0.4605 0.0818 0.074 Uiso 0.9112(15) 1 calc R U P A 1
H12B H 1.1986 0.3965 0.0701 0.074 Uiso 0.9112(15) 1 calc R U P A 1
O1' O 0.9982(16) 0.3161(10) 0.2171(9) 0.056(3) Uani 0.0888(15) 1 d D U P A 2
C1' C 0.909(2) 0.2546(18) 0.2364(14) 0.055(3) Uani 0.0888(15) 1 d D U P A 2
H1'1 H 0.9397 0.2034 0.2212 0.065 Uiso 0.0888(15) 1 calc R U P A 2
H1'2 H 0.8507 0.2773 0.2107 0.065 Uiso 0.0888(15) 1 calc R U P A 2
C2' C 0.857(3) 0.2333(15) 0.3166(14) 0.058(3) Uani 0.0888(15) 1 d D U P A 2
H2'1 H 0.7987 0.1880 0.3312 0.070 Uiso 0.0888(15) 1 calc R U P A 2
H2'2 H 0.9161 0.2126 0.3423 0.070 Uiso 0.0888(15) 1 calc R U P A 2
O2' O 0.8078(15) 0.3056(10) 0.3365(9) 0.051(3) Uani 0.0888(15) 1 d D U P A 2
C3' C 0.750(3) 0.2835(16) 0.4131(13) 0.056(3) Uani 0.0888(15) 1 d D U P A 2
H3'1 H 0.8017 0.2545 0.4418 0.067 Uiso 0.0888(15) 1 calc R U P A 2
H3'2 H 0.6847 0.2448 0.4231 0.067 Uiso 0.0888(15) 1 calc R U P A 2
C4' C 0.709(2) 0.3599(16) 0.4353(16) 0.057(3) Uani 0.0888(15) 1 d D U P A 2
H4'1 H 0.6599 0.3905 0.4051 0.069 Uiso 0.0888(15) 1 calc R U P A 2
H4'2 H 0.6641 0.3455 0.4878 0.069 Uiso 0.0888(15) 1 calc R U P A 2
O3' O 0.8049(15) 0.4111(11) 0.4247(9) 0.052(3) Uani 0.0888(15) 1 d D U P A 2
C5' C 0.778(2) 0.4751(18) 0.4612(18) 0.056(3) Uani 0.0888(15) 1 d D U P A 2
H5'1 H 0.7458 0.4507 0.5149 0.067 Uiso 0.0888(15) 1 calc R U P A 2
H5'2 H 0.7212 0.5129 0.4425 0.067 Uiso 0.0888(15) 1 calc R U P A 2
C6' C 0.886(2) 0.5224(18) 0.4459(12) 0.057(3) Uani 0.0888(15) 1 d D U P A 2
H6'1 H 0.8698 0.5690 0.4701 0.069 Uiso 0.0888(15) 1 calc R U P A 2
H6'2 H 0.9388 0.4843 0.4679 0.069 Uiso 0.0888(15) 1 calc R U P A 2
O4' O 0.9378(15) 0.5557(12) 0.3708(9) 0.054(2) Uani 0.0888(15) 1 d D U P A 2
C7' C 1.028(3) 0.613(3) 0.3529(16) 0.062(3) Uani 0.0888(15) 1 d D U P A 2
H7'1 H 1.0904 0.5855 0.3721 0.075 Uiso 0.0888(15) 1 calc R U P A 2
H7'2 H 1.0020 0.6607 0.3752 0.075 Uiso 0.0888(15) 1 calc R U P A 2
C8' C 1.068(2) 0.6457(12) 0.2692(14) 0.062(3) Uani 0.0888(15) 1 d D U P A 2
H8'1 H 1.0036 0.6647 0.2488 0.075 Uiso 0.0888(15) 1 calc R U P A 2
H8'2 H 1.1231 0.6936 0.2545 0.075 Uiso 0.0888(15) 1 calc R U P A 2
O5' O 1.1237(15) 0.5742(11) 0.2422(10) 0.060(3) Uani 0.0888(15) 1 d D U P A 2
C9' C 1.171(3) 0.5976(14) 0.1663(12) 0.065(3) Uani 0.0888(15) 1 d D U P A 2
H9'1 H 1.2318 0.6411 0.1530 0.078 Uiso 0.0888(15) 1 calc R U P A 2
H9'2 H 1.1123 0.6217 0.1416 0.078 Uiso 0.0888(15) 1 calc R U P A 2
C10' C 1.220(2) 0.5219(17) 0.1414(19) 0.063(3) Uani 0.0888(15) 1 d D U P A 2
H10C H 1.2539 0.5385 0.0873 0.075 Uiso 0.0888(15) 1 calc R U P A 2
H10D H 1.2804 0.4996 0.1649 0.075 Uiso 0.0888(15) 1 calc R U P A 2
O6' O 1.1368(16) 0.4591(11) 0.1594(10) 0.061(3) Uani 0.0888(15) 1 d D U P A 2
C11' C 1.166(2) 0.3884(17) 0.1323(19) 0.062(3) Uani 0.0888(15) 1 d D U P A 2
H11C H 1.2216 0.3558 0.1560 0.074 Uiso 0.0888(15) 1 calc R U P A 2
H11D H 1.2030 0.4071 0.0786 0.074 Uiso 0.0888(15) 1 calc R U P A 2
C12' C 1.068(3) 0.334(2) 0.1455(15) 0.060(3) Uani 0.0888(15) 1 d D U P A 2
H12C H 1.0234 0.3607 0.1112 0.073 Uiso 0.0888(15) 1 calc R U P A 2
H12D H 1.0962 0.2799 0.1340 0.073 Uiso 0.0888(15) 1 calc R U P A 2
K1 K 0.94757(4) 0.46556(3) 0.26754(2) 0.03362(10) Uani 1 1 d . . . . .
Si1 Si 0.76837(5) 0.60654(4) 0.19231(3) 0.03784(14) Uani 1 1 d . . . . .
Si2 Si 0.66799(7) 0.52445(4) 0.14909(4) 0.04901(17) Uani 0.36(3) 1 d D U P B 1
C13 C 0.591(2) 0.4389(12) 0.2288(9) 0.091(5) Uani 0.36(3) 1 d D U P B 1
H13A H 0.5315 0.4632 0.2623 0.136 Uiso 0.36(3) 1 calc R U P B 1
H13B H 0.6442 0.4090 0.2551 0.136 Uiso 0.36(3) 1 calc R U P B 1
H13C H 0.5560 0.3994 0.2111 0.136 Uiso 0.36(3) 1 calc R U P B 1
C14 C 0.7868(14) 0.4690(11) 0.0928(12) 0.067(4) Uani 0.36(3) 1 d D U P B 1
H14A H 0.7539 0.4342 0.0697 0.100 Uiso 0.36(3) 1 calc R U P B 1
H14B H 0.8278 0.4331 0.1254 0.100 Uiso 0.36(3) 1 calc R U P B 1
H14C H 0.8395 0.5112 0.0543 0.100 Uiso 0.36(3) 1 calc R U P B 1
C15 C 0.5719(17) 0.5621(16) 0.0896(12) 0.059(4) Uani 0.36(3) 1 d D U P B 1
H15A H 0.6118 0.6051 0.0453 0.088 Uiso 0.36(3) 1 calc R U P B 1
H15B H 0.5045 0.5864 0.1169 0.088 Uiso 0.36(3) 1 calc R U P B 1
H15C H 0.5487 0.5146 0.0751 0.088 Uiso 0.36(3) 1 calc R U P B 1
Si2' Si 0.66799(7) 0.52445(4) 0.14909(4) 0.04901(17) Uani 0.64(3) 1 d D U P B 2
C13' C 0.5446(12) 0.4611(7) 0.2250(4) 0.077(3) Uani 0.64(3) 1 d D U P B 2
H13D H 0.5154 0.4196 0.2064 0.116 Uiso 0.64(3) 1 calc R U P B 2
H13E H 0.4840 0.4993 0.2397 0.116 Uiso 0.64(3) 1 calc R U P B 2
H13F H 0.5712 0.4319 0.2676 0.116 Uiso 0.64(3) 1 calc R U P B 2
C14' C 0.7606(12) 0.4439(9) 0.1103(7) 0.077(3) Uani 0.64(3) 1 d D U P B 2
H14D H 0.7190 0.4155 0.0870 0.115 Uiso 0.64(3) 1 calc R U P B 2
H14E H 0.7820 0.4023 0.1502 0.115 Uiso 0.64(3) 1 calc R U P B 2
H14F H 0.8292 0.4718 0.0735 0.115 Uiso 0.64(3) 1 calc R U P B 2
C15' C 0.5929(9) 0.5751(9) 0.0757(5) 0.049(2) Uani 0.64(3) 1 d D U P B 2
H15D H 0.6477 0.6097 0.0321 0.074 Uiso 0.64(3) 1 calc R U P B 2
H15E H 0.5322 0.6106 0.0954 0.074 Uiso 0.64(3) 1 calc R U P B 2
H15F H 0.5603 0.5309 0.0618 0.074 Uiso 0.64(3) 1 calc R U P B 2
Si3 Si 0.86338(5) 0.70931(4) 0.08788(3) 0.04107(15) Uani 1 1 d . . . . .
C16 C 0.9937(2) 0.6639(2) 0.03358(15) 0.0608(7) Uani 1 1 d . . . . .
H16A H 1.0337 0.7079 -0.0098 0.091 Uiso 1 1 calc R U . . .
H16B H 0.9705 0.6176 0.0176 0.091 Uiso 1 1 calc R U . . .
H16C H 1.0443 0.6427 0.0648 0.091 Uiso 1 1 calc R U . . .
C17 C 0.7856(2) 0.76292(17) 0.01854(13) 0.0516(6) Uani 1 1 d . . . . .
H17A H 0.7173 0.7889 0.0431 0.077 Uiso 1 1 calc R U . . .
H17B H 0.7636 0.7213 -0.0031 0.077 Uiso 1 1 calc R U . . .
H17C H 0.8352 0.8065 -0.0205 0.077 Uiso 1 1 calc R U . . .
C18 C 0.9201(2) 0.79840(18) 0.11280(17) 0.0597(7) Uani 1 1 d . . . . .
H18A H 0.9746 0.7765 0.1410 0.090 Uiso 1 1 calc R U . . .
H18B H 0.8572 0.8240 0.1427 0.090 Uiso 1 1 calc R U . . .
H18C H 0.9581 0.8409 0.0676 0.090 Uiso 1 1 calc R U . . .
Si4 Si 0.63958(5) 0.67959(4) 0.26639(3) 0.03340(13) Uani 1 1 d . . . . .
C19 C 0.5367(2) 0.59991(16) 0.34338(14) 0.0537(7) Uani 1 1 d . . . . .
H19A H 0.5788 0.5514 0.3631 0.081 Uiso 1 1 calc R U . . .
H19B H 0.4802 0.5811 0.3238 0.081 Uiso 1 1 calc R U . . .
H19C H 0.4982 0.6263 0.3828 0.081 Uiso 1 1 calc R U . . .
C20 C 0.7255(2) 0.7262(2) 0.31356(15) 0.0555(7) Uani 1 1 d . . . . .
H20A H 0.6760 0.7590 0.3445 0.083 Uiso 1 1 calc R U . . .
H20B H 0.7862 0.7631 0.2762 0.083 Uiso 1 1 calc R U . . .
H20C H 0.7589 0.6808 0.3444 0.083 Uiso 1 1 calc R U . . .
Si5 Si 0.52514(5) 0.78974(3) 0.22390(3) 0.02778(12) Uani 1 1 d . . . . .
C21 C 0.45157(19) 0.75712(15) 0.16220(13) 0.0392(5) Uani 1 1 d . . . . .
H21A H 0.4036 0.8028 0.1447 0.059 Uiso 1 1 calc R U . . .
H21B H 0.4043 0.7064 0.1901 0.059 Uiso 1 1 calc R U . . .
H21C H 0.5087 0.7453 0.1198 0.059 Uiso 1 1 calc R U . . .
C22 C 0.61571(19) 0.88676(14) 0.16660(12) 0.0390(5) Uani 1 1 d . . . . .
H22A H 0.6676 0.8746 0.1224 0.058 Uiso 1 1 calc R U . . .
H22B H 0.6598 0.9029 0.1957 0.058 Uiso 1 1 calc R U . . .
H22C H 0.5667 0.9331 0.1519 0.058 Uiso 1 1 calc R U . . .
Si6 Si 0.38807(4) 0.82964(3) 0.32038(3) 0.02828(12) Uani 1 1 d . . . . .
C23 C 0.26662(19) 0.74853(14) 0.35551(13) 0.0400(5) Uani 1 1 d . . . . .
H23A H 0.2975 0.6918 0.3613 0.060 Uiso 1 1 calc R U . . .
H23B H 0.2217 0.7581 0.3201 0.060 Uiso 1 1 calc R U . . .
H23C H 0.2181 0.7539 0.4033 0.060 Uiso 1 1 calc R U . . .
C24 C 0.45167(19) 0.81316(16) 0.40102(12) 0.0403(5) Uani 1 1 d . . . . .
H24A H 0.3990 0.8330 0.4408 0.061 Uiso 1 1 calc R U . . .
H24B H 0.5239 0.8449 0.3846 0.061 Uiso 1 1 calc R U . . .
H24C H 0.4648 0.7531 0.4192 0.061 Uiso 1 1 calc R U . . .
Si7 Si 0.34706(5) 0.97274(3) 0.28486(3) 0.02957(12) Uani 1 1 d . . . . .
Si8 Si 0.26250(5) 0.98547(4) 0.18940(3) 0.03171(13) Uani 1 1 d . . . . .
C25 C 0.1709(2) 0.89597(14) 0.19082(13) 0.0403(5) Uani 1 1 d . . . . .
H25A H 0.1392 0.9124 0.1486 0.060 Uiso 1 1 calc R U . . .
H25B H 0.1089 0.8831 0.2367 0.060 Uiso 1 1 calc R U . . .
H25C H 0.2171 0.8460 0.1879 0.060 Uiso 1 1 calc R U . . .
C26 C 0.3688(2) 1.00968(16) 0.09500(12) 0.0444(5) Uani 1 1 d . . . . .
H26A H 0.4150 0.9602 0.0898 0.067 Uiso 1 1 calc R U . . .
H26B H 0.4182 1.0573 0.0893 0.067 Uiso 1 1 calc R U . . .
H26C H 0.3283 1.0241 0.0570 0.067 Uiso 1 1 calc R U . . .
C27 C 0.1663(2) 1.07935(14) 0.18504(13) 0.0418(5) Uani 1 1 d . . . . .
H27A H 0.2086 1.1294 0.1826 0.063 Uiso 1 1 calc R U . . .
H27B H 0.1012 1.0680 0.2292 0.063 Uiso 1 1 calc R U . . .
H27C H 0.1392 1.0893 0.1411 0.063 Uiso 1 1 calc R U . . .
Si9 Si 0.18452(5) 0.97853(4) 0.38133(3) 0.03495(13) Uani 1 1 d . . . . .
C28 C 0.0501(2) 0.92445(17) 0.38649(14) 0.0500(6) Uani 1 1 d . . . . .
H28A H -0.0098 0.9306 0.4300 0.075 Uiso 1 1 calc R U . . .
H28B H 0.0637 0.8645 0.3902 0.075 Uiso 1 1 calc R U . . .
H28C H 0.0262 0.9501 0.3420 0.075 Uiso 1 1 calc R U . . .
C29 C 0.1423(3) 1.09036(17) 0.38048(16) 0.0631(8) Uani 1 1 d . . . . .
H29A H 0.1326 1.1197 0.3321 0.095 Uiso 1 1 calc R U . . .
H29B H 0.2016 1.1194 0.3903 0.095 Uiso 1 1 calc R U . . .
H29C H 0.0705 1.0901 0.4187 0.095 Uiso 1 1 calc R U . . .
C30 C 0.2076(2) 0.9329(2) 0.47545(14) 0.0653(8) Uani 1 1 d . . . . .
H30A H 0.2773 0.9577 0.4772 0.098 Uiso 1 1 calc R U . . .
H30B H 0.2146 0.8717 0.4845 0.098 Uiso 1 1 calc R U . . .
H30C H 0.1429 0.9458 0.5133 0.098 Uiso 1 1 calc R U . . .
K2 K 0.59172(4) 1.10563(3) 0.21040(3) 0.04089(12) Uani 1 1 d . . . . .
O7 O 0.6446(3) 1.0758(2) 0.34830(16) 0.0754(9) Uani 0.745(3) 1 d D U P C 1
C31 C 0.6928(6) 0.9972(4) 0.3594(4) 0.0932(14) Uani 0.745(3) 1 d D U P C 1
H31A H 0.6397 0.9548 0.3581 0.112 Uiso 0.745(3) 1 calc R U P C 1
H31B H 0.7069 0.9811 0.4085 0.112 Uiso 0.745(3) 1 calc R U P C 1
C32 C 0.8062(5) 0.9987(3) 0.2988(4) 0.0829(13) Uani 0.745(3) 1 d D U P C 1
H32A H 0.8589 1.0421 0.2990 0.099 Uiso 0.745(3) 1 calc R U P C 1
H32B H 0.8424 0.9433 0.3084 0.099 Uiso 0.745(3) 1 calc R U P C 1
O8 O 0.7835(3) 1.01722(18) 0.2295(2) 0.0696(8) Uani 0.745(3) 1 d D U P C 1
C33 C 0.8853(4) 1.0304(3) 0.1715(4) 0.0828(13) Uani 0.745(3) 1 d D U P C 1
H33A H 0.9362 0.9827 0.1807 0.099 Uiso 0.745(3) 1 calc R U P C 1
H33B H 0.9246 1.0826 0.1690 0.099 Uiso 0.745(3) 1 calc R U P C 1
C34 C 0.8582(4) 1.0382(3) 0.0985(4) 0.0688(11) Uani 0.745(3) 1 d D U P C 1
H34A H 0.9294 1.0445 0.0577 0.083 Uiso 0.745(3) 1 calc R U P C 1
H34B H 0.8163 0.9871 0.1013 0.083 Uiso 0.745(3) 1 calc R U P C 1
O9 O 0.7910(2) 1.11019(19) 0.08584(18) 0.0536(7) Uani 0.745(3) 1 d D U P C 1
C35 C 0.7562(4) 1.1199(3) 0.0211(2) 0.0655(10) Uani 0.745(3) 1 d D U P C 1
H35A H 0.7037 1.0729 0.0278 0.079 Uiso 0.745(3) 1 calc R U P C 1
H35B H 0.8231 1.1192 -0.0213 0.079 Uiso 0.745(3) 1 calc R U P C 1
C36 C 0.6978(4) 1.2021(3) 0.0068(2) 0.0612(11) Uani 0.745(3) 1 d D U P C 1
H36A H 0.7483 1.2486 0.0039 0.073 Uiso 0.745(3) 1 calc R U P C 1
H36B H 0.6788 1.2131 -0.0407 0.073 Uiso 0.745(3) 1 calc R U P C 1
O10 O 0.5972(2) 1.19763(17) 0.06556(15) 0.0474(6) Uani 0.745(3) 1 d D U P C 1
C37 C 0.5380(4) 1.2732(3) 0.0526(2) 0.0715(11) Uani 0.745(3) 1 d D U P C 1
H37A H 0.5204 1.2844 0.0047 0.086 Uiso 0.745(3) 1 calc R U P C 1
H37B H 0.5841 1.3212 0.0518 0.086 Uiso 0.745(3) 1 calc R U P C 1
C38 C 0.4284(5) 1.2611(4) 0.1162(4) 0.0734(17) Uani 0.745(3) 1 d D U P C 1
H38A H 0.3770 1.3085 0.1066 0.088 Uiso 0.745(3) 1 calc R U P C 1
H38B H 0.3884 1.2079 0.1221 0.088 Uiso 0.745(3) 1 calc R U P C 1
O11 O 0.4610(3) 1.25855(18) 0.17914(18) 0.0620(8) Uani 0.745(3) 1 d D U P C 1
C39 C 0.3614(4) 1.2499(3) 0.2398(3) 0.0731(11) Uani 0.745(3) 1 d D U P C 1
H39A H 0.3125 1.2990 0.2303 0.088 Uiso 0.745(3) 1 calc R U P C 1
H39B H 0.3178 1.1984 0.2458 0.088 Uiso 0.745(3) 1 calc R U P C 1
C40 C 0.3921(5) 1.2450(5) 0.3035(4) 0.0818(15) Uani 0.745(3) 1 d D U P C 1
H40A H 0.3223 1.2416 0.3448 0.098 Uiso 0.745(3) 1 calc R U P C 1
H40B H 0.4343 1.2975 0.2970 0.098 Uiso 0.745(3) 1 calc R U P C 1
O12 O 0.4600(3) 1.17534(19) 0.32271(14) 0.0647(8) Uani 0.745(3) 1 d D U P C 1
C41 C 0.4883(5) 1.1612(4) 0.3881(2) 0.0878(13) Uani 0.745(3) 1 d D U P C 1
H41A H 0.4199 1.1629 0.4291 0.105 Uiso 0.745(3) 1 calc R U P C 1
H41B H 0.5438 1.2047 0.3845 0.105 Uiso 0.745(3) 1 calc R U P C 1
C42 C 0.5406(6) 1.0730(5) 0.4012(3) 0.0891(17) Uani 0.745(3) 1 d D U P C 1
H42A H 0.5516 1.0558 0.4512 0.107 Uiso 0.745(3) 1 calc R U P C 1
H42B H 0.4888 1.0312 0.3977 0.107 Uiso 0.745(3) 1 calc R U P C 1
O7' O 0.6982(8) 1.0204(7) 0.3245(5) 0.080(3) Uani 0.255(3) 1 d D U P C 2
C31' C 0.7725(13) 0.9657(9) 0.3185(9) 0.082(3) Uani 0.255(3) 1 d D U P C 2
H31C H 0.7353 0.9104 0.3275 0.098 Uiso 0.255(3) 1 calc R U P C 2
H31D H 0.8131 0.9610 0.3564 0.098 Uiso 0.255(3) 1 calc R U P C 2
C32' C 0.8606(11) 0.9880(9) 0.2397(9) 0.084(3) Uani 0.255(3) 1 d D U P C 2
H32C H 0.9202 1.0260 0.2401 0.101 Uiso 0.255(3) 1 calc R U P C 2
H32D H 0.8977 0.9354 0.2311 0.101 Uiso 0.255(3) 1 calc R U P C 2
O8' O 0.8199(10) 1.0243(9) 0.1829(7) 0.101(3) Uani 0.255(3) 1 d D U P C 2
C33' C 0.8903(13) 1.0545(13) 0.1128(9) 0.087(3) Uani 0.255(3) 1 d D U P C 2
H33C H 0.9484 1.0125 0.1015 0.104 Uiso 0.255(3) 1 calc R U P C 2
H33D H 0.9298 1.1068 0.1097 0.104 Uiso 0.255(3) 1 calc R U P C 2
C34' C 0.8220(11) 1.0727(10) 0.0567(8) 0.077(3) Uani 0.255(3) 1 d D U P C 2
H34C H 0.8746 1.0876 0.0062 0.092 Uiso 0.255(3) 1 calc R U P C 2
H34D H 0.7778 1.0215 0.0626 0.092 Uiso 0.255(3) 1 calc R U P C 2
O9' O 0.7494(8) 1.1377(6) 0.0656(5) 0.063(2) Uani 0.255(3) 1 d D U P C 2
C35' C 0.6852(14) 1.1585(10) 0.0136(8) 0.074(3) Uani 0.255(3) 1 d D U P C 2
H35C H 0.6411 1.1083 0.0168 0.089 Uiso 0.255(3) 1 calc R U P C 2
H35D H 0.7367 1.1772 -0.0370 0.089 Uiso 0.255(3) 1 calc R U P C 2
C36' C 0.6083(14) 1.2257(10) 0.0296(7) 0.079(3) Uani 0.255(3) 1 d D U P C 2
H36C H 0.6541 1.2765 0.0229 0.095 Uiso 0.255(3) 1 calc R U P C 2
H36D H 0.5636 1.2399 -0.0067 0.095 Uiso 0.255(3) 1 calc R U P C 2
O10' O 0.5337(9) 1.2063(5) 0.1003(5) 0.070(2) Uani 0.255(3) 1 d D U P C 2
C37' C 0.4623(18) 1.2761(14) 0.1080(10) 0.081(4) Uani 0.255(3) 1 d D U P C 2
H37C H 0.4085 1.2833 0.0776 0.098 Uiso 0.255(3) 1 calc R U P C 2
H37D H 0.5070 1.3291 0.0949 0.098 Uiso 0.255(3) 1 calc R U P C 2
C38' C 0.3993(13) 1.2477(10) 0.1928(7) 0.074(3) Uani 0.255(3) 1 d D U P C 2
H38C H 0.3409 1.2893 0.2050 0.089 Uiso 0.255(3) 1 calc R U P C 2
H38D H 0.3597 1.1928 0.2039 0.089 Uiso 0.255(3) 1 calc R U P C 2
O11' O 0.4696(7) 1.2400(5) 0.2362(5) 0.0642(19) Uani 0.255(3) 1 d D U P C 2
C39' C 0.4272(16) 1.2451(12) 0.3118(8) 0.074(3) Uani 0.255(3) 1 d D U P C 2
H39C H 0.4168 1.3053 0.3113 0.089 Uiso 0.255(3) 1 calc R U P C 2
H39D H 0.3514 1.2168 0.3332 0.089 Uiso 0.255(3) 1 calc R U P C 2
C40' C 0.4866(13) 1.2144(9) 0.3526(8) 0.082(3) Uani 0.255(3) 1 d D U P C 2
H40C H 0.4356 1.2007 0.4036 0.098 Uiso 0.255(3) 1 calc R U P C 2
H40D H 0.5394 1.2598 0.3489 0.098 Uiso 0.255(3) 1 calc R U P C 2
O12' O 0.5512(10) 1.1445(6) 0.3461(4) 0.086(2) Uani 0.255(3) 1 d D U P C 2
C41' C 0.5517(19) 1.0928(11) 0.4103(10) 0.080(4) Uani 0.255(3) 1 d D U P C 2
H41C H 0.4734 1.0722 0.4389 0.096 Uiso 0.255(3) 1 calc R U P C 2
H41D H 0.5817 1.1226 0.4391 0.096 Uiso 0.255(3) 1 calc R U P C 2
C42' C 0.6275(14) 1.0180(9) 0.3959(7) 0.081(3) Uani 0.255(3) 1 d D U P C 2
H42C H 0.6771 1.0085 0.4292 0.097 Uiso 0.255(3) 1 calc R U P C 2
H42D H 0.5770 0.9675 0.4119 0.097 Uiso 0.255(3) 1 calc R U P C 2
C1S C 1.2672(3) 0.4108(3) 0.3929(2) 0.0488(9) Uani 0.778(4) 1 d D U P D 1
H1S H 1.3130 0.4595 0.3643 0.059 Uiso 0.778(4) 1 calc R U P D 1
C2S C 1.1710(3) 0.3960(2) 0.3753(2) 0.0648(10) Uani 0.778(4) 1 d D U P D 1
H2S H 1.1510 0.4341 0.3352 0.078 Uiso 0.778(4) 1 calc R U P D 1
C3S C 1.1032(4) 0.3255(2) 0.4161(2) 0.0746(11) Uani 0.778(4) 1 d D U P D 1
H3S H 1.0363 0.3146 0.4043 0.089 Uiso 0.778(4) 1 calc R U P D 1
C4S C 1.1336(4) 0.2716(3) 0.4736(2) 0.0708(13) Uani 0.778(4) 1 d D U P D 1
H4S H 1.0874 0.2230 0.5021 0.085 Uiso 0.778(4) 1 calc R U P D 1
C5S C 1.2311(3) 0.2871(2) 0.4909(2) 0.0598(11) Uani 0.778(4) 1 d D U P D 1
H5S H 1.2509 0.2488 0.5310 0.072 Uiso 0.778(4) 1 calc R U P D 1
C6S C 1.2999(3) 0.3573(2) 0.45067(16) 0.0457(8) Uani 0.778(4) 1 d D U P D 1
C7S C 1.4043(3) 0.3763(3) 0.4670(2) 0.0654(11) Uani 0.778(4) 1 d D U P D 1
H7S1 H 1.4533 0.4154 0.4234 0.098 Uiso 0.778(4) 1 calc R U P D 1
H7S2 H 1.4446 0.3241 0.4800 0.098 Uiso 0.778(4) 1 calc R U P D 1
H7S3 H 1.3844 0.4022 0.5084 0.098 Uiso 0.778(4) 1 calc R U P D 1
C1S' C 1.2676(10) 0.3968(8) 0.3895(7) 0.054(3) Uani 0.222(4) 1 d D U P D 2
H1S' H 1.2741 0.4437 0.3478 0.065 Uiso 0.222(4) 1 calc R U P D 2
C2S' C 1.3441(11) 0.3879(7) 0.4314(6) 0.055(2) Uani 0.222(4) 1 d D U P D 2
H2S' H 1.4032 0.4290 0.4184 0.066 Uiso 0.222(4) 1 calc R U P D 2
C3S' C 1.3342(9) 0.3191(6) 0.4921(5) 0.055(2) Uani 0.222(4) 1 d D U P D 2
H3S' H 1.3864 0.3130 0.5207 0.067 Uiso 0.222(4) 1 calc R U P D 2
C4S' C 1.2485(10) 0.2599(8) 0.5105(8) 0.060(3) Uani 0.222(4) 1 d D U P D 2
H4S' H 1.2423 0.2129 0.5521 0.072 Uiso 0.222(4) 1 calc R U P D 2
C5S' C 1.1710(12) 0.2671(9) 0.4698(6) 0.064(3) Uani 0.222(4) 1 d D U P D 2
H5S' H 1.1122 0.2259 0.4829 0.076 Uiso 0.222(4) 1 calc R U P D 2
C6S' C 1.1819(9) 0.3366(7) 0.4091(6) 0.0530(18) Uani 0.222(4) 1 d D U P D 2
C7S' C 1.1034(11) 0.3481(10) 0.3634(8) 0.070(3) Uani 0.222(4) 1 d D U P D 2
H7S4 H 1.0472 0.3015 0.3831 0.104 Uiso 0.222(4) 1 calc R U P D 2
H7S5 H 1.0645 0.4015 0.3640 0.104 Uiso 0.222(4) 1 calc R U P D 2
H7S6 H 1.1459 0.3490 0.3127 0.104 Uiso 0.222(4) 1 calc R U P D 2

loop_
_atom_site_aniso_label
_atom_site_aniso_U_11
_atom_site_aniso_U_22
_atom_site_aniso_U_33
_atom_site_aniso_U_23
_atom_site_aniso_U_13
_atom_site_aniso_U_12
O1 0.0566(12) 0.0490(11) 0.0403(10) -0.0116(8) -0.0058(9) 0.0113(9)
C1 0.077(2) 0.0437(17) 0.0468(16) -0.0220(13) -0.0010(15) 0.0101(14)
C2 0.082(2) 0.0395(15) 0.0586(17) -0.0202(13) -0.0037(17) 0.0099(16)
O2 0.0637(12) 0.0334(9) 0.0439(10) -0.0119(7) -0.0038(9) 0.0003(8)
C3 0.070(2) 0.0455(16) 0.0564(18) -0.0133(14) 0.0033(15) -0.0148(15)
C4 0.0558(17) 0.0576(17) 0.0467(17) -0.0113(14) -0.0010(16) -0.0206(14)
O3 0.0417(10) 0.0494(10) 0.0382(9) -0.0143(8) -0.0046(8) 0.0009(8)
C5 0.0420(15) 0.0666(18) 0.0405(15) -0.0175(13) -0.0027(12) 0.0039(14)
C6 0.0540(17) 0.078(2) 0.0406(14) -0.0314(14) -0.0105(14) 0.0137(15)
O4 0.0453(11) 0.0611(12) 0.0565(12) -0.0321(10) -0.0206(9) 0.0050(9)
C7 0.0467(16) 0.091(2) 0.087(2) -0.0654(18) -0.0177(16) 0.0046(15)
C8 0.0443(18) 0.061(2) 0.121(3) -0.0539(19) -0.0225(18) 0.0029(16)
O5 0.0441(11) 0.0495(11) 0.0732(13) -0.0264(10) -0.0246(10) 0.0056(9)
C9 0.0658(19) 0.0460(16) 0.089(2) -0.0132(15) -0.0301(17) -0.0103(14)
C10 0.0541(18) 0.0681(19) 0.0607(18) 0.0005(15) -0.0144(15) -0.0232(16)
O6 0.0423(11) 0.0535(11) 0.0505(11) -0.0055(9) -0.0090(9) -0.0035(9)
C11 0.0500(17) 0.073(2) 0.0583(19) -0.0132(15) 0.0099(15) 0.0005(16)
C12 0.0663(19) 0.0644(19) 0.0390(15) -0.0146(13) 0.0070(14) 0.0086(16)
O1' 0.071(4) 0.043(4) 0.046(4) -0.017(4) -0.003(4) 0.008(4)
C1' 0.071(5) 0.039(5) 0.050(5) -0.019(4) -0.005(5) 0.005(5)
C2' 0.070(5) 0.042(5) 0.054(5) -0.014(5) -0.002(5) 0.001(5)
O2' 0.060(4) 0.041(4) 0.045(4) -0.015(4) 0.001(4) 0.000(4)
C3' 0.057(5) 0.053(5) 0.049(5) -0.012(5) 0.001(5) -0.006(5)
C4' 0.054(5) 0.062(5) 0.047(5) -0.013(5) -0.001(5) -0.003(5)
O3' 0.047(4) 0.068(4) 0.044(4) -0.022(4) -0.011(4) 0.003(4)
C5' 0.048(5) 0.072(5) 0.051(5) -0.026(5) -0.010(5) 0.010(5)
C6' 0.049(5) 0.073(5) 0.062(5) -0.040(4) -0.015(5) 0.010(5)
O4' 0.048(4) 0.063(4) 0.075(4) -0.046(4) -0.028(4) 0.002(4)
C7' 0.046(5) 0.065(5) 0.091(5) -0.040(5) -0.026(5) 0.004(5)
C8' 0.050(5) 0.056(5) 0.092(5) -0.027(5) -0.028(5) -0.002(5)
O5' 0.050(4) 0.059(4) 0.072(4) -0.010(4) -0.025(4) -0.009(4)
C9' 0.055(5) 0.064(5) 0.069(5) -0.003(5) -0.017(5) -0.010(5)
C10' 0.051(5) 0.067(5) 0.059(5) -0.006(5) -0.006(5) -0.010(5)
O6' 0.056(4) 0.068(4) 0.050(4) -0.013(4) -0.002(4) -0.003(4)
C11' 0.061(5) 0.063(5) 0.048(5) -0.012(5) 0.004(5) 0.009(5)
C12' 0.071(4) 0.053(4) 0.047(4) -0.015(4) 0.000(4) 0.009(4)
K1 0.0353(2) 0.0321(2) 0.0339(2) -0.00908(17) -0.01089(19) 0.00486(18)
Si1 0.0407(3) 0.0431(3) 0.0278(3) -0.0093(2) -0.0095(3) 0.0173(3)
Si2 0.0637(5) 0.0426(4) 0.0415(4) -0.0162(3) -0.0128(3) 0.0118(3)
C13 0.115(10) 0.064(7) 0.078(7) -0.006(6) -0.010(7) -0.029(7)
C14 0.081(7) 0.040(6) 0.084(7) -0.034(5) -0.016(5) 0.010(5)
C15 0.040(6) 0.058(7) 0.080(8) -0.025(6) -0.013(6) 0.002(6)
Si2' 0.0637(5) 0.0426(4) 0.0415(4) -0.0162(3) -0.0128(3) 0.0118(3)
C13' 0.114(6) 0.060(4) 0.056(3) -0.008(3) -0.023(4) -0.027(4)
C14' 0.096(6) 0.060(5) 0.094(6) -0.045(4) -0.042(4) 0.038(5)
C15' 0.041(4) 0.062(5) 0.045(3) -0.018(3) -0.010(3) 0.003(3)
Si3 0.0352(3) 0.0495(4) 0.0330(3) -0.0089(3) -0.0045(3) 0.0114(3)
C16 0.0462(15) 0.081(2) 0.0462(15) -0.0170(14) -0.0013(12) 0.0198(14)
C17 0.0580(16) 0.0575(15) 0.0319(12) -0.0053(11) -0.0097(11) 0.0173(12)
C18 0.0447(15) 0.0629(17) 0.0671(18) -0.0156(14) -0.0092(13) -0.0027(13)
Si4 0.0308(3) 0.0417(3) 0.0279(3) -0.0105(2) -0.0089(2) 0.0108(2)
C19 0.0586(16) 0.0461(14) 0.0424(13) -0.0042(11) -0.0012(12) 0.0118(12)
C20 0.0385(13) 0.090(2) 0.0528(15) -0.0382(15) -0.0213(12) 0.0192(13)
Si5 0.0243(3) 0.0318(3) 0.0283(3) -0.0105(2) -0.0070(2) 0.0034(2)
C21 0.0366(12) 0.0470(13) 0.0426(12) -0.0214(10) -0.0168(10) 0.0096(10)
C22 0.0333(11) 0.0396(12) 0.0388(12) -0.0113(9) -0.0005(9) -0.0012(9)
Si6 0.0234(3) 0.0333(3) 0.0274(3) -0.0091(2) -0.0050(2) 0.0014(2)
C23 0.0335(11) 0.0383(12) 0.0439(12) -0.0056(9) -0.0081(10) -0.0030(9)
C24 0.0365(12) 0.0550(14) 0.0317(11) -0.0158(10) -0.0103(9) 0.0088(10)
Si7 0.0279(3) 0.0322(3) 0.0277(3) -0.0113(2) -0.0031(2) 0.0005(2)
Si8 0.0316(3) 0.0333(3) 0.0294(3) -0.0095(2) -0.0067(2) 0.0047(2)
C25 0.0396(12) 0.0419(12) 0.0455(13) -0.0177(10) -0.0165(10) 0.0055(10)
C26 0.0449(13) 0.0551(14) 0.0307(11) -0.0124(10) -0.0065(10) 0.0065(11)
C27 0.0413(12) 0.0391(12) 0.0422(12) -0.0080(10) -0.0109(10) 0.0063(10)
Si9 0.0320(3) 0.0415(3) 0.0292(3) -0.0134(2) -0.0022(2) 0.0058(2)
C28 0.0328(12) 0.0624(16) 0.0492(14) -0.0187(12) 0.0007(11) 0.0035(11)
C29 0.0673(18) 0.0515(15) 0.0584(17) -0.0260(13) 0.0108(14) 0.0108(13)
C30 0.0521(16) 0.110(2) 0.0330(13) -0.0268(14) -0.0063(12) 0.0240(16)
K2 0.0444(3) 0.0453(3) 0.0317(2) -0.00848(19) -0.0088(2) -0.0069(2)
O7 0.092(2) 0.0795(19) 0.0550(16) 0.0093(14) -0.0383(15) -0.0433(16)
C31 0.112(4) 0.075(3) 0.090(3) 0.034(3) -0.069(3) -0.037(3)
C32 0.096(3) 0.048(2) 0.120(3) 0.012(2) -0.082(2) -0.017(2)
O8 0.0610(18) 0.0527(15) 0.105(2) -0.0067(16) -0.0514(17) -0.0075(14)
C33 0.037(2) 0.071(3) 0.144(3) -0.018(3) -0.042(2) -0.002(2)
C34 0.032(2) 0.053(2) 0.117(3) -0.035(2) -0.002(2) -0.0010(16)
O9 0.0357(14) 0.0514(16) 0.0724(19) -0.0252(14) -0.0049(13) 0.0011(11)
C35 0.049(2) 0.092(3) 0.052(2) -0.037(2) 0.0094(16) -0.0095(18)
C36 0.061(2) 0.084(3) 0.0295(17) -0.008(2) -0.0023(15) -0.018(2)
O10 0.0464(14) 0.0586(15) 0.0291(13) -0.0023(11) -0.0058(11) -0.0042(11)
C37 0.087(3) 0.071(2) 0.049(2) 0.0024(18) -0.0247(19) 0.013(2)
C38 0.070(3) 0.067(3) 0.077(3) -0.012(2) -0.022(2) 0.026(3)
O11 0.0576(17) 0.0486(15) 0.0654(17) -0.0179(13) 0.0078(14) 0.0023(14)
C39 0.068(3) 0.062(2) 0.072(2) -0.019(2) 0.0084(19) 0.007(2)
C40 0.064(3) 0.092(3) 0.084(3) -0.036(3) 0.006(2) -0.022(2)
O12 0.080(2) 0.0724(18) 0.0428(13) -0.0279(12) -0.0019(12) -0.0282(14)
C41 0.086(3) 0.135(4) 0.040(2) -0.030(2) 0.003(2) -0.052(2)
C42 0.093(3) 0.135(4) 0.034(2) 0.007(3) -0.026(2) -0.060(3)
O7' 0.062(4) 0.084(5) 0.070(4) 0.032(4) -0.028(4) -0.001(4)
C31' 0.071(6) 0.063(6) 0.110(5) 0.010(5) -0.052(4) -0.015(4)
C32' 0.048(5) 0.070(6) 0.134(5) -0.019(5) -0.033(4) -0.005(5)
O8' 0.069(6) 0.123(7) 0.102(4) -0.026(5) -0.016(4) 0.011(6)
C33' 0.051(6) 0.101(7) 0.110(5) -0.050(5) -0.006(4) 0.005(5)
C34' 0.054(5) 0.085(6) 0.081(5) -0.032(5) 0.010(4) -0.017(4)
O9' 0.068(5) 0.078(5) 0.044(4) -0.028(4) 0.001(3) -0.016(3)
C35' 0.099(6) 0.087(7) 0.038(5) -0.024(5) -0.011(4) -0.011(5)
C36' 0.098(6) 0.088(6) 0.049(5) -0.011(5) -0.020(4) -0.004(5)
O10' 0.096(5) 0.071(4) 0.046(4) -0.015(3) -0.027(3) 0.008(4)
C37' 0.091(8) 0.073(7) 0.070(4) 0.002(5) -0.026(5) 0.014(6)
C38' 0.084(6) 0.069(6) 0.071(5) -0.021(5) -0.027(4) 0.022(6)
O11' 0.081(5) 0.052(4) 0.069(4) -0.030(3) -0.024(3) 0.008(4)
C39' 0.097(8) 0.061(5) 0.066(4) -0.043(4) 0.003(4) -0.021(5)
C40' 0.098(7) 0.088(5) 0.059(5) -0.050(4) 0.007(4) -0.005(5)
O12' 0.131(6) 0.084(4) 0.038(3) -0.035(3) 0.003(4) 0.008(4)
C41' 0.091(7) 0.102(6) 0.052(5) -0.014(4) -0.024(5) -0.046(5)
C42' 0.105(7) 0.081(5) 0.055(5) 0.006(4) -0.036(4) -0.047(4)
C1S 0.0509(19) 0.054(2) 0.0437(17) -0.0197(15) -0.0117(16) 0.0103(16)
C2S 0.056(2) 0.067(2) 0.077(2) -0.0269(19) -0.0241(18) 0.0173(18)
C3S 0.056(2) 0.086(3) 0.085(3) -0.041(2) -0.008(2) 0.009(2)
C4S 0.070(3) 0.063(2) 0.069(2) -0.0368(18) 0.019(2) -0.015(2)
C5S 0.074(2) 0.054(2) 0.044(2) -0.0200(16) 0.0018(18) 0.0029(19)
C6S 0.0524(19) 0.0492(18) 0.0352(16) -0.0201(14) -0.0038(14) 0.0040(15)
C7S 0.068(3) 0.075(3) 0.058(2) -0.0180(19) -0.027(2) 0.006(2)
C1S' 0.057(4) 0.058(4) 0.049(4) -0.027(4) -0.008(4) 0.010(4)
C2S' 0.061(5) 0.061(4) 0.049(4) -0.028(4) -0.012(4) 0.007(4)
C3S' 0.061(4) 0.064(4) 0.048(4) -0.028(4) -0.017(4) 0.013(4)
C4S' 0.072(4) 0.058(4) 0.048(4) -0.028(4) -0.004(4) 0.009(4)
C5S' 0.065(5) 0.064(4) 0.059(4) -0.038(4) 0.008(4) 0.002(4)
C6S' 0.052(3) 0.061(3) 0.053(3) -0.034(3) -0.010(3) 0.009(3)
C7S' 0.063(5) 0.080(5) 0.073(5) -0.042(5) -0.012(5) 0.015(5)

loop_
_atom_type_symbol
_atom_type_description
_atom_type_scat_dispersion_real
_atom_type_scat_dispersion_imag
_atom_type_scat_source
C C 0.0033 0.0016 'International Tables Vol C Tables 4.2.6.8 and 6.1.1.4'
H H 0.0000 0.0000 'International Tables Vol C Tables 4.2.6.8 and 6.1.1.4'
O O 0.0106 0.0060 'International Tables Vol C Tables 4.2.6.8 and 6.1.1.4'
Si Si 0.0817 0.0704 'International Tables Vol C Tables 4.2.6.8 and 6.1.1.4'
K K 0.2009 0.2494 'International Tables Vol C Tables 4.2.6.8 and 6.1.1.4'

loop_
_geom_angle_atom_site_label_1
_geom_angle_atom_site_label_2
_geom_angle_atom_site_label_3
_geom_angle
_geom_angle_site_symmetry_1
_geom_angle_site_symmetry_3
_geom_angle_publ_flag
C12 O1 C1 111.6(2) . . ?
C12 O1 K1 108.47(16) . . ?
C1 O1 K1 110.46(16) . . ?
O1 C1 C2 109.1(3) . . ?
O1 C1 H1A 109.9 . . ?
C2 C1 H1A 109.9 . . ?
O1 C1 H1B 109.9 . . ?
C2 C1 H1B 109.9 . . ?
H1A C1 H1B 108.3 . . ?
O2 C2 C1 109.1(2) . . ?
O2 C2 H2A 109.9 . . ?
C1 C2 H2A 109.9 . . ?
O2 C2 H2B 109.9 . . ?
C1 C2 H2B 109.9 . . ?
H2A C2 H2B 108.3 . . ?
C2 O2 C3 111.4(2) . . ?
C2 O2 K1 119.25(18) . . ?
C3 O2 K1 119.25(16) . . ?
O2 C3 C4 108.5(3) . . ?
O2 C3 H3A 110.0 . . ?
C4 C3 H3A 110.0 . . ?
O2 C3 H3B 110.0 . . ?
C4 C3 H3B 110.0 . . ?
H3A C3 H3B 108.4 . . ?
O3 C4 C3 108.3(3) . . ?
O3 C4 H4A 110.0 . . ?
C3 C4 H4A 110.0 . . ?
O3 C4 H4B 110.0 . . ?
C3 C4 H4B 110.0 . . ?
H4A C4 H4B 108.4 . . ?
C5 O3 C4 112.8(2) . . ?
C5 O3 K1 109.07(16) . . ?
C4 O3 K1 108.43(16) . . ?
O3 C5 C6 107.8(2) . . ?
O3 C5 H5A 110.1 . . ?
C6 C5 H5A 110.1 . . ?
O3 C5 H5B 110.1 . . ?
C6 C5 H5B 110.1 . . ?
H5A C5 H5B 108.5 . . ?
O4 C6 C5 108.4(2) . . ?
O4 C6 H6A 110.0 . . ?
C5 C6 H6A 110.0 . . ?
O4 C6 H6B 110.0 . . ?
C5 C6 H6B 110.0 . . ?
H6A C6 H6B 108.4 . . ?
C7 O4 C6 112.4(2) . . ?
C7 O4 K1 118.20(18) . . ?
C6 O4 K1 120.01(16) . . ?
O4 C7 C8 108.8(3) . . ?
O4 C7 H7A 109.9 . . ?
C8 C7 H7A 109.9 . . ?
O4 C7 H7B 109.9 . . ?
C8 C7 H7B 109.9 . . ?
H7A C7 H7B 108.3 . . ?
O5 C8 C7 108.8(3) . . ?
O5 C8 H8A 109.9 . . ?
C7 C8 H8A 109.9 . . ?
O5 C8 H8B 109.9 . . ?
C7 C8 H8B 109.9 . . ?
H8A C8 H8B 108.3 . . ?
C9 O5 C8 113.6(3) . . ?
C9 O5 K1 107.58(17) . . ?
C8 O5 K1 107.18(17) . . ?
O5 C9 C10 109.1(3) . . ?
O5 C9 H9A 109.9 . . ?
C10 C9 H9A 109.9 . . ?
O5 C9 H9B 109.9 . . ?
C10 C9 H9B 109.9 . . ?
H9A C9 H9B 108.3 . . ?
O6 C10 C9 107.8(3) . . ?
O6 C10 H10A 110.2 . . ?
C9 C10 H10A 110.2 . . ?
O6 C10 H10B 110.2 . . ?
C9 C10 H10B 110.2 . . ?
H10A C10 H10B 108.5 . . ?
C10 O6 C11 112.2(3) . . ?
C10 O6 K1 120.16(18) . . ?
C11 O6 K1 121.16(18) . . ?
O6 C11 C12 108.3(3) . . ?
O6 C11 H11A 110.0 . . ?
C12 C11 H11A 110.0 . . ?
O6 C11 H11B 110.0 . . ?
C12 C11 H11B 110.0 . . ?
H11A C11 H11B 108.4 . . ?
O1 C12 C11 108.8(3) . . ?
O1 C12 H12A 109.9 . . ?
C11 C12 H12A 109.9 . . ?
O1 C12 H12B 109.9 . . ?
C11 C12 H12B 109.9 . . ?
H12A C12 H12B 108.3 . . ?
C12' O1' C1' 116.8(16) . . ?
C12' O1' K1 111.7(16) . . ?
C1' O1' K1 118.2(14) . . ?
O1' C1' C2' 109(2) . . ?
O1' C1' H1'1 109.9 . . ?
C2' C1' H1'1 109.9 . . ?
O1' C1' H1'2 109.9 . . ?
C2' C1' H1'2 109.9 . . ?
H1'1 C1' H1'2 108.3 . . ?
O2' C2' C1' 109(2) . . ?
O2' C2' H2'1 109.9 . . ?
C1' C2' H2'1 109.9 . . ?
O2' C2' H2'2 109.9 . . ?
C1' C2' H2'2 109.9 . . ?
H2'1 C2' H2'2 108.3 . . ?
C2' O2' C3' 109.1(16) . . ?
C2' O2' K1 116.2(14) . . ?
C3' O2' K1 120.3(14) . . ?
O2' C3' C4' 109.0(19) . . ?
O2' C3' H3'1 109.9 . . ?
C4' C3' H3'1 109.9 . . ?
O2' C3' H3'2 109.9 . . ?
C4' C3' H3'2 109.9 . . ?
H3'1 C3' H3'2 108.3 . . ?
O3' C4' C3' 108(2) . . ?
O3' C4' H4'1 110.1 . . ?
C3' C4' H4'1 110.1 . . ?
O3' C4' H4'2 110.1 . . ?
C3' C4' H4'2 110.1 . . ?
H4'1 C4' H4'2 108.4 . . ?
C5' O3' C4' 112.5(16) . . ?
C5' O3' K1 115.5(15) . . ?
C4' O3' K1 113.8(14) . . ?
O3' C5' C6' 106.3(18) . . ?
O3' C5' H5'1 110.5 . . ?
C6' C5' H5'1 110.5 . . ?
O3' C5' H5'2 110.5 . . ?
C6' C5' H5'2 110.5 . . ?
H5'1 C5' H5'2 108.7 . . ?
O4' C6' C5' 113(2) . . ?
O4' C6' H6'1 108.9 . . ?
C5' C6' H6'1 108.9 . . ?
O4' C6' H6'2 108.9 . . ?
C5' C6' H6'2 108.9 . . ?
H6'1 C6' H6'2 107.7 . . ?
C6' O4' C7' 116.2(17) . . ?
C6' O4' K1 122.0(13) . . ?
C7' O4' K1 115.3(15) . . ?
O4' C7' C8' 108(2) . . ?
O4' C7' H7'1 110.1 . . ?
C8' C7' H7'1 110.1 . . ?
O4' C7' H7'2 110.1 . . ?
C8' C7' H7'2 110.1 . . ?
H7'1 C7' H7'2 108.4 . . ?
O5' C8' C7' 106(2) . . ?
O5' C8' K1 51.2(9) . . ?
C7' C8' K1 85.4(13) . . ?
O5' C8' H8'1 110.6 . . ?
C7' C8' H8'1 110.6 . . ?
K1 C8' H8'1 75.2 . . ?
O5' C8' H8'2 110.6 . . ?
C7' C8' H8'2 110.6 . . ?
K1 C8' H8'2 159.8 . . ?
H8'1 C8' H8'2 108.7 . . ?
C9' O5' C8' 111.4(17) . . ?
C9' O5' K1 105.8(14) . . ?
C8' O5' K1 103.9(12) . . ?
O5' C9' C10' 109(2) . . ?
O5' C9' K1 50.9(10) . . ?
C10' C9' K1 83.7(12) . . ?
O5' C9' H9'1 109.9 . . ?
C10' C9' H9'1 109.9 . . ?
K1 C9' H9'1 160.3 . . ?
O5' C9' H9'2 109.9 . . ?
C10' C9' H9'2 109.9 . . ?
K1 C9' H9'2 78.9 . . ?
H9'1 C9' H9'2 108.3 . . ?
O6' C10' C9' 112(2) . . ?
O6' C10' H10C 109.3 . . ?
C9' C10' H10C 109.3 . . ?
O6' C10' H10D 109.3 . . ?
C9' C10' H10D 109.3 . . ?
H10C C10' H10D 108.0 . . ?
C10' O6' C11' 118.4(17) . . ?
C10' O6' K1 117.1(13) . . ?
C11' O6' K1 123.1(13) . . ?
O6' C11' C12' 113(2) . . ?
O6' C11' H11C 109.0 . . ?
C12' C11' H11C 109.0 . . ?
O6' C11' H11D 109.0 . . ?
C12' C11' H11D 109.0 . . ?
H11C C11' H11D 107.8 . . ?
O1' C12' C11' 114(2) . . ?
O1' C12' H12C 108.8 . . ?
C11' C12' H12C 108.8 . . ?
O1' C12' H12D 108.8 . . ?
C11' C12' H12D 108.8 . . ?
H12C C12' H12D 107.7 . . ?
O6' K1 O5' 61.7(5) . . ?
O6' K1 O4' 122.7(5) . . ?
O5' K1 O4' 61.9(5) . . ?
O4 K1 O2 116.67(6) . . ?
O4 K1 O6 117.73(6) . . ?
O2 K1 O6 115.74(6) . . ?
O6' K1 O1' 59.6(4) . . ?
O5' K1 O1' 117.6(5) . . ?
O4' K1 O1' 151.2(6) . . ?
O4 K1 O3 58.69(6) . . ?
O2 K1 O3 58.22(5) . . ?
O6 K1 O3 153.68(6) . . ?
O4 K1 O5 59.85(6) . . ?
O2 K1 O5 151.94(6) . . ?
O6 K1 O5 57.99(6) . . ?
O3 K1 O5 113.69(6) . . ?
O4 K1 O1 149.61(6) . . ?
O2 K1 O1 58.36(6) . . ?
O6 K1 O1 57.38(6) . . ?
O3 K1 O1 110.94(5) . . ?
O5 K1 O1 109.08(6) . . ?
O6' K1 O2' 115.9(4) . . ?
O5' K1 O2' 156.4(6) . . ?
O4' K1 O2' 111.1(5) . . ?
O1' K1 O2' 56.4(4) . . ?
O6' K1 O3' 151.9(6) . . ?
O5' K1 O3' 115.1(5) . . ?
O4' K1 O3' 56.5(4) . . ?
O1' K1 O3' 106.8(4) . . ?
O2' K1 O3' 54.7(4) . . ?
Si3 Si1 Si2 104.88(3) . . ?
Si3 Si1 Si4 105.40(3) . . ?
Si2 Si1 Si4 109.18(4) . . ?
Si3 Si1 K1 113.36(3) . . ?
Si2 Si1 K1 103.49(3) . . ?
Si4 Si1 K1 119.59(3) . . ?
C13 Si2 C15 107.4(9) . . ?
C13 Si2 C14 104.7(7) . . ?
C15 Si2 C14 104.8(9) . . ?
C13 Si2 Si1 108.1(7) . . ?
C15 Si2 Si1 127.2(9) . . ?
C14 Si2 Si1 102.5(7) . . ?
Si2 C13 H13A 109.5 . . ?
Si2 C13 H13B 109.5 . . ?
H13A C13 H13B 109.5 . . ?
Si2 C13 H13C 109.5 . . ?
H13A C13 H13C 109.5 . . ?
H13B C13 H13C 109.5 . . ?
Si2 C14 H14A 109.5 . . ?
Si2 C14 H14B 109.5 . . ?
H14A C14 H14B 109.5 . . ?
Si2 C14 H14C 109.5 . . ?
H14A C14 H14C 109.5 . . ?
H14B C14 H14C 109.5 . . ?
Si2 C15 H15A 109.5 . . ?
Si2 C15 H15B 109.5 . . ?
H15A C15 H15B 109.5 . . ?
Si2 C15 H15C 109.5 . . ?
H15A C15 H15C 109.5 . . ?
H15B C15 H15C 109.5 . . ?
H13D C13' H13E 109.5 . . ?
H13D C13' H13F 109.5 . . ?
H13E C13' H13F 109.5 . . ?
H14D C14' H14E 109.5 . . ?
H14D C14' H14F 109.5 . . ?
H14E C14' H14F 109.5 . . ?
H15D C15' H15E 109.5 . . ?
H15D C15' H15F 109.5 . . ?
H15E C15' H15F 109.5 . . ?
C17 Si3 C18 104.54(13) . . ?
C17 Si3 C16 105.32(12) . . ?
C18 Si3 C16 104.75(14) . . ?
C17 Si3 Si1 119.20(9) . . ?
C18 Si3 Si1 111.73(10) . . ?
C16 Si3 Si1 110.17(10) . . ?
Si3 C16 H16A 109.5 . . ?
Si3 C16 H16B 109.5 . . ?
H16A C16 H16B 109.5 . . ?
Si3 C16 H16C 109.5 . . ?
H16A C16 H16C 109.5 . . ?
H16B C16 H16C 109.5 . . ?
Si3 C17 H17A 109.5 . . ?
Si3 C17 H17B 109.5 . . ?
H17A C17 H17B 109.5 . . ?
Si3 C17 H17C 109.5 . . ?
H17A C17 H17C 109.5 . . ?
H17B C17 H17C 109.5 . . ?
Si3 C18 H18A 109.5 . . ?
Si3 C18 H18B 109.5 . . ?
H18A C18 H18B 109.5 . . ?
Si3 C18 H18C 109.5 . . ?
H18A C18 H18C 109.5 . . ?
H18B C18 H18C 109.5 . . ?
C20 Si4 C19 105.53(13) . . ?
C20 Si4 Si1 105.90(8) . . ?
C19 Si4 Si1 108.51(8) . . ?
C20 Si4 Si5 105.03(9) . . ?
C19 Si4 Si5 105.05(9) . . ?
Si1 Si4 Si5 125.32(3) . . ?
Si4 C19 H19A 109.5 . . ?
Si4 C19 H19B 109.5 . . ?
H19A C19 H19B 109.5 . . ?
Si4 C19 H19C 109.5 . . ?
H19A C19 H19C 109.5 . . ?
H19B C19 H19C 109.5 . . ?
Si4 C20 H20A 109.5 . . ?
Si4 C20 H20B 109.5 . . ?
H20A C20 H20B 109.5 . . ?
Si4 C20 H20C 109.5 . . ?
H20A C20 H20C 109.5 . . ?
H20B C20 H20C 109.5 . . ?
C22 Si5 C21 107.25(11) . . ?
C22 Si5 Si4 110.31(8) . . ?
C21 Si5 Si4 109.43(7) . . ?
C22 Si5 Si6 107.00(7) . . ?
C21 Si5 Si6 109.48(7) . . ?
Si4 Si5 Si6 113.18(3) . . ?
Si5 C21 H21A 109.5 . . ?
Si5 C21 H21B 109.5 . . ?
H21A C21 H21B 109.5 . . ?
Si5 C21 H21C 109.5 . . ?
H21A C21 H21C 109.5 . . ?
H21B C21 H21C 109.5 . . ?
Si5 C22 H22A 109.5 . . ?
Si5 C22 H22B 109.5 . . ?
H22A C22 H22B 109.5 . . ?
Si5 C22 H22C 109.5 . . ?
H22A C22 H22C 109.5 . . ?
H22B C22 H22C 109.5 . . ?
C23 Si6 C24 104.00(11) . . ?
C23 Si6 Si7 118.80(8) . . ?
C24 Si6 Si7 107.81(8) . . ?
C23 Si6 Si5 107.06(8) . . ?
C24 Si6 Si5 107.43(7) . . ?
Si7 Si6 Si5 111.03(3) . . ?
Si6 C23 H23A 109.5 . . ?
Si6 C23 H23B 109.5 . . ?
H23A C23 H23B 109.5 . . ?
Si6 C23 H23C 109.5 . . ?
H23A C23 H23C 109.5 . . ?
H23B C23 H23C 109.5 . . ?
Si6 C24 H24A 109.5 . . ?
Si6 C24 H24B 109.5 . . ?
H24A C24 H24B 109.5 . . ?
Si6 C24 H24C 109.5 . . ?
H24A C24 H24C 109.5 . . ?
H24B C24 H24C 109.5 . . ?
Si8 Si7 Si6 105.23(3) . . ?
Si8 Si7 Si9 99.51(3) . . ?
Si6 Si7 Si9 100.09(3) . . ?
Si8 Si7 K2 106.56(2) . . ?
Si6 Si7 K2 113.25(3) . . ?
Si9 Si7 K2 129.44(3) . . ?
C25 Si8 C26 104.60(11) . . ?
C25 Si8 C27 104.38(11) . . ?
C26 Si8 C27 104.08(11) . . ?
C25 Si8 Si7 119.79(8) . . ?
C26 Si8 Si7 112.98(8) . . ?
C27 Si8 Si7 109.60(8) . . ?
Si8 C25 H25A 109.5 . . ?
Si8 C25 H25B 109.5 . . ?
H25A C25 H25B 109.5 . . ?
Si8 C25 H25C 109.5 . . ?
H25A C25 H25C 109.5 . . ?
H25B C25 H25C 109.5 . . ?
Si8 C26 H26A 109.5 . . ?
Si8 C26 H26B 109.5 . . ?
H26A C26 H26B 109.5 . . ?
Si8 C26 H26C 109.5 . . ?
H26A C26 H26C 109.5 . . ?
H26B C26 H26C 109.5 . . ?
Si8 C27 H27A 109.5 . . ?
Si8 C27 H27B 109.5 . . ?
H27A C27 H27B 109.5 . . ?
Si8 C27 H27C 109.5 . . ?
H27A C27 H27C 109.5 . . ?
H27B C27 H27C 109.5 . . ?
C28 Si9 C29 104.25(13) . . ?
C28 Si9 C30 104.23(14) . . ?
C29 Si9 C30 104.23(14) . . ?
C28 Si9 Si7 118.39(8) . . ?
C29 Si9 Si7 111.87(9) . . ?
C30 Si9 Si7 112.56(9) . . ?
Si9 C28 H28A 109.5 . . ?
Si9 C28 H28B 109.5 . . ?
H28A C28 H28B 109.5 . . ?
Si9 C28 H28C 109.5 . . ?
H28A C28 H28C 109.5 . . ?
H28B C28 H28C 109.5 . . ?
Si9 C29 H29A 109.5 . . ?
Si9 C29 H29B 109.5 . . ?
H29A C29 H29B 109.5 . . ?
Si9 C29 H29C 109.5 . . ?
H29A C29 H29C 109.5 . . ?
H29B C29 H29C 109.5 . . ?
Si9 C30 H30A 109.5 . . ?
Si9 C30 H30B 109.5 . . ?
H30A C30 H30B 109.5 . . ?
Si9 C30 H30C 109.5 . . ?
H30A C30 H30C 109.5 . . ?
H30B C30 H30C 109.5 . . ?
O10' K2 O11' 62.7(3) . . ?
O10' K2 O12' 121.6(3) . . ?
O11' K2 O12' 59.2(3) . . ?
O8 K2 O12 119.55(11) . . ?
O8 K2 O10 117.17(10) . . ?
O12 K2 O10 115.13(9) . . ?
O8 K2 O7 60.37(12) . . ?
O12 K2 O7 59.33(11) . . ?
O10 K2 O7 154.92(8) . . ?
O10' K2 O9' 61.2(3) . . ?
O11' K2 O9' 113.7(3) . . ?
O12' K2 O9' 142.2(3) . . ?
O10' K2 O7' 167.1(3) . . ?
O11' K2 O7' 115.0(3) . . ?
O12' K2 O7' 56.3(3) . . ?
O9' K2 O7' 111.8(3) . . ?
O8 K2 O9 59.02(11) . . ?
O12 K2 O9 150.91(8) . . ?
O10 K2 O9 58.16(9) . . ?
O7 K2 O9 113.29(10) . . ?
O8 K2 O11 154.63(9) . . ?
O12 K2 O11 57.74(9) . . ?
O10 K2 O11 57.45(9) . . ?
O7 K2 O11 112.77(11) . . ?
O9 K2 O11 109.82(9) . . ?
O10' K2 O8' 119.4(3) . . ?
O11' K2 O8' 148.2(3) . . ?
O12' K2 O8' 106.6(3) . . ?
O9' K2 O8' 58.1(3) . . ?
O7' K2 O8' 55.1(3) . . ?
C31 O7 C42 109.8(4) . . ?
C31 O7 K2 105.8(3) . . ?
C42 O7 K2 105.5(3) . . ?
O7 C31 C32 110.2(4) . . ?
O7 C31 K2 51.9(2) . . ?
C32 C31 K2 83.8(3) . . ?
O7 C31 H31A 109.6 . . ?
C32 C31 H31A 109.6 . . ?
K2 C31 H31A 78.4 . . ?
O7 C31 H31B 109.6 . . ?
C32 C31 H31B 109.6 . . ?
K2 C31 H31B 161.0 . . ?
H31A C31 H31B 108.1 . . ?
O8 C32 C31 108.7(4) . . ?
O8 C32 H32A 109.9 . . ?
C31 C32 H32A 109.9 . . ?
O8 C32 H32B 109.9 . . ?
C31 C32 H32B 109.9 . . ?
H32A C32 H32B 108.3 . . ?
C33 O8 C32 111.0(4) . . ?
C33 O8 K2 120.3(3) . . ?
C32 O8 K2 119.6(4) . . ?
O8 C33 C34 109.5(3) . . ?
O8 C33 H33A 109.8 . . ?
C34 C33 H33A 109.8 . . ?
O8 C33 H33B 109.8 . . ?
C34 C33 H33B 109.8 . . ?
H33A C33 H33B 108.2 . . ?
O9 C34 C33 107.5(4) . . ?
O9 C34 H34A 110.2 . . ?
C33 C34 H34A 110.2 . . ?
O9 C34 H34B 110.2 . . ?
C33 C34 H34B 110.2 . . ?
H34A C34 H34B 108.5 . . ?
C35 O9 C34 111.5(4) . . ?
C35 O9 K2 109.3(2) . . ?
C34 O9 K2 112.2(3) . . ?
O9 C35 C36 108.2(4) . . ?
O9 C35 H35A 110.1 . . ?
C36 C35 H35A 110.1 . . ?
O9 C35 H35B 110.1 . . ?
C36 C35 H35B 110.1 . . ?
H35A C35 H35B 108.4 . . ?
O10 C36 C35 108.2(3) . . ?
O10 C36 H36A 110.1 . . ?
C35 C36 H36A 110.1 . . ?
O10 C36 H36B 110.1 . . ?
C35 C36 H36B 110.1 . . ?
H36A C36 H36B 108.4 . . ?
C37 O10 C36 109.7(3) . . ?
C37 O10 K2 120.9(2) . . ?
C36 O10 K2 120.3(2) . . ?
O10 C37 C38 106.2(4) . . ?
O10 C37 H37A 110.5 . . ?
C38 C37 H37A 110.5 . . ?
O10 C37 H37B 110.5 . . ?
C38 C37 H37B 110.5 . . ?
H37A C37 H37B 108.7 . . ?
O11 C38 C37 106.2(5) . . ?
O11 C38 H38A 110.5 . . ?
C37 C38 H38A 110.5 . . ?
O11 C38 H38B 110.5 . . ?
C37 C38 H38B 110.5 . . ?
H38A C38 H38B 108.7 . . ?
C38 O11 C39 108.5(4) . . ?
C38 O11 K2 107.7(3) . . ?
C39 O11 K2 107.0(2) . . ?
C40 C39 O11 109.5(5) . . ?
C40 C39 H39A 109.8 . . ?
O11 C39 H39A 109.8 . . ?
C40 C39 H39B 109.8 . . ?
O11 C39 H39B 109.8 . . ?
H39A C39 H39B 108.2 . . ?
C39 C40 O12 113.9(6) . . ?
C39 C40 H40A 108.8 . . ?
O12 C40 H40A 108.8 . . ?
C39 C40 H40B 108.8 . . ?
O12 C40 H40B 108.8 . . ?
H40A C40 H40B 107.7 . . ?
C41 O12 C40 118.5(5) . . ?
C41 O12 K2 119.6(3) . . ?
C40 O12 K2 118.6(3) . . ?
O12 C41 C42 106.5(4) . . ?
O12 C41 H41A 110.4 . . ?
C42 C41 H41A 110.4 . . ?
O12 C41 H41B 110.4 . . ?
C42 C41 H41B 110.4 . . ?
H41A C41 H41B 108.6 . . ?
O7 C42 C41 109.1(5) . . ?
O7 C42 K2 52.0(2) . . ?
C41 C42 K2 84.5(3) . . ?
O7 C42 H42A 109.9 . . ?
C41 C42 H42A 109.9 . . ?
K2 C42 H42A 160.9 . . ?
O7 C42 H42B 109.9 . . ?
C41 C42 H42B 109.9 . . ?
K2 C42 H42B 76.9 . . ?
H42A C42 H42B 108.3 . . ?
C31' O7' C42' 117.8(11) . . ?
C31' O7' K2 125.3(10) . . ?
C42' O7' K2 111.9(8) . . ?
O7' C31' C32' 111.7(11) . . ?
O7' C31' H31C 109.3 . . ?
C32' C31' H31C 109.3 . . ?
O7' C31' H31D 109.3 . . ?
C32' C31' H31D 109.3 . . ?
H31C C31' H31D 107.9 . . ?
O8' C32' C31' 116.7(12) . . ?
O8' C32' H32C 108.1 . . ?
C31' C32' H32C 108.1 . . ?
O8' C32' H32D 108.1 . . ?
C31' C32' H32D 108.1 . . ?
H32C C32' H32D 107.3 . . ?
C32' O8' C33' 121.8(13) . . ?
C32' O8' K2 119.5(9) . . ?
C33' O8' K2 114.3(9) . . ?
O8' C33' C34' 110.3(12) . . ?
O8' C33' H33C 109.6 . . ?
C34' C33' H33C 109.6 . . ?
O8' C33' H33D 109.6 . . ?
C34' C33' H33D 109.6 . . ?
H33C C33' H33D 108.1 . . ?
O9' C34' C33' 111.1(13) . . ?
O9' C34' H34C 109.4 . . ?
C33' C34' H34C 109.4 . . ?
O9' C34' H34D 109.4 . . ?
C33' C34' H34D 109.4 . . ?
H34C C34' H34D 108.0 . . ?
C34' O9' C35' 113.5(10) . . ?
C34' O9' K2 113.0(8) . . ?
C35' O9' K2 107.5(8) . . ?
O9' C35' C36' 109.0(11) . . ?
O9' C35' H35C 109.9 . . ?
C36' C35' H35C 109.9 . . ?
O9' C35' H35D 109.9 . . ?
C36' C35' H35D 109.9 . . ?
H35C C35' H35D 108.3 . . ?
O10' C36' C35' 114.4(12) . . ?
O10' C36' K2 39.3(6) . . ?
C35' C36' K2 80.0(8) . . ?
O10' C36' H36C 108.7 . . ?
C35' C36' H36C 108.7 . . ?
K2 C36' H36C 104.5 . . ?
O10' C36' H36D 108.7 . . ?
C35' C36' H36D 108.7 . . ?
K2 C36' H36D 141.5 . . ?
H36C C36' H36D 107.6 . . ?
C36' O10' C37' 108.6(10) . . ?
C36' O10' K2 120.9(8) . . ?
C37' O10' K2 122.7(9) . . ?
O10' C37' C38' 100.6(13) . . ?
O10' C37' H37C 111.7 . . ?
C38' C37' H37C 111.7 . . ?
O10' C37' H37D 111.7 . . ?
C38' C37' H37D 111.7 . . ?
H37C C37' H37D 109.4 . . ?
O11' C38' C37' 113.4(15) . . ?
O11' C38' K2 53.6(6) . . ?
C37' C38' K2 88.1(9) . . ?
O11' C38' H38C 108.9 . . ?
C37' C38' H38C 108.9 . . ?
K2 C38' H38C 160.4 . . ?
O11' C38' H38D 108.9 . . ?
C37' C38' H38D 108.9 . . ?
K2 C38' H38D 74.4 . . ?
H38C C38' H38D 107.7 . . ?
C38' O11' C39' 121.1(11) . . ?
C38' O11' K2 102.5(7) . . ?
C39' O11' K2 118.1(8) . . ?
C40' C39' O11' 116.3(15) . . ?
C40' C39' H39C 108.2 . . ?
O11' C39' H39C 108.2 . . ?
C40' C39' H39D 108.2 . . ?
O11' C39' H39D 108.2 . . ?
H39C C39' H39D 107.4 . . ?
C39' C40' O12' 123.0(13) . . ?
C39' C40' H40C 106.6 . . ?
O12' C40' H40C 106.6 . . ?
C39' C40' H40D 106.6 . . ?
O12' C40' H40D 106.6 . . ?
H40C C40' H40D 106.5 . . ?
C41' O12' C40' 113.1(11) . . ?
C41' O12' K2 127.6(9) . . ?
C40' O12' K2 115.2(8) . . ?
O12' C41' C42' 108.4(14) . . ?
O12' C41' H41C 110.0 . . ?
C42' C41' H41C 110.0 . . ?
O12' C41' H41D 110.0 . . ?
C42' C41' H41D 110.0 . . ?
H41C C41' H41D 108.4 . . ?
O7' C42' C41' 120.8(12) . . ?
O7' C42' H42C 107.1 . . ?
C41' C42' H42C 107.1 . . ?
O7' C42' H42D 107.1 . . ?
C41' C42' H42D 107.1 . . ?
H42C C42' H42D 106.8 . . ?
C2S C1S C6S 122.3(4) . . ?
C2S C1S H1S 118.9 . . ?
C6S C1S H1S 118.9 . . ?
C1S C2S C3S 119.8(4) . . ?
C1S C2S H2S 120.1 . . ?
C3S C2S H2S 120.1 . . ?
C4S C3S C2S 119.0(4) . . ?
C4S C3S H3S 120.5 . . ?
C2S C3S H3S 120.5 . . ?
C3S C4S C5S 120.7(4) . . ?
C3S C4S H4S 119.7 . . ?
C5S C4S H4S 119.7 . . ?
C6S C5S C4S 121.1(4) . . ?
C6S C5S H5S 119.5 . . ?
C4S C5S H5S 119.5 . . ?
C1S C6S C5S 117.1(4) . . ?
C1S C6S C7S 119.9(4) . . ?
C5S C6S C7S 123.0(4) . . ?
C6S C7S H7S1 109.5 . . ?
C6S C7S H7S2 109.5 . . ?
H7S1 C7S H7S2 109.5 . . ?
C6S C7S H7S3 109.5 . . ?
H7S1 C7S H7S3 109.5 . . ?
H7S2 C7S H7S3 109.5 . . ?
C6S' C1S' C2S' 119.4(12) . . ?
C6S' C1S' H1S' 120.3 . . ?
C2S' C1S' H1S' 120.3 . . ?
C3S' C2S' C1S' 120.0(12) . . ?
C3S' C2S' H2S' 120.0 . . ?
C1S' C2S' H2S' 120.0 . . ?
C4S' C3S' C2S' 119.7(12) . . ?
C4S' C3S' H3S' 120.1 . . ?
C2S' C3S' H3S' 120.1 . . ?
C3S' C4S' C5S' 121.5(13) . . ?
C3S' C4S' H4S' 119.3 . . ?
C5S' C4S' H4S' 119.3 . . ?
C4S' C5S' C6S' 118.2(13) . . ?
C4S' C5S' H5S' 120.9 . . ?
C6S' C5S' H5S' 120.9 . . ?
C1S' C6S' C5S' 121.2(12) . . ?
C1S' C6S' C7S' 117.6(12) . . ?
C5S' C6S' C7S' 121.1(12) . . ?
C6S' C7S' K1 152.0(8) . . ?
C6S' C7S' H7S4 109.5 . . ?
K1 C7S' H7S4 92.5 . . ?
C6S' C7S' H7S5 109.5 . . ?
K1 C7S' H7S5 44.7 . . ?
H7S4 C7S' H7S5 109.5 . . ?
C6S' C7S' H7S6 109.5 . . ?
K1 C7S' H7S6 77.6 . . ?
H7S4 C7S' H7S6 109.5 . . ?
H7S5 C7S' H7S6 109.5 . . ?

loop_
_geom_bond_atom_site_label_1
_geom_bond_atom_site_label_2
_geom_bond_distance
_geom_bond_site_symmetry_2
_geom_bond_publ_flag
O1 C12 1.421(4) . ?
O1 C1 1.422(4) . ?
O1 K1 2.9310(19) . ?
C1 C2 1.482(4) . ?
C1 H1A 0.9900 . ?
C1 H1B 0.9900 . ?
C2 O2 1.415(3) . ?
C2 H2A 0.9900 . ?
C2 H2B 0.9900 . ?
O2 C3 1.426(3) . ?
O2 K1 2.8330(18) . ?
C3 C4 1.478(5) . ?
C3 H3A 0.9900 . ?
C3 H3B 0.9900 . ?
C4 O3 1.415(4) . ?
C4 H4A 0.9900 . ?
C4 H4B 0.9900 . ?
O3 C5 1.414(3) . ?
O3 K1 2.8892(18) . ?
C5 C6 1.498(4) . ?
C5 H5A 0.9900 . ?
C5 H5B 0.9900 . ?
C6 O4 1.412(4) . ?
C6 H6A 0.9900 . ?
C6 H6B 0.9900 . ?
O4 C7 1.409(3) . ?
O4 K1 2.7888(19) . ?
C7 C8 1.493(6) . ?
C7 H7A 0.9900 . ?
C7 H7B 0.9900 . ?
C8 O5 1.423(4) . ?
C8 H8A 0.9900 . ?
C8 H8B 0.9900 . ?
O5 C9 1.411(4) . ?
O5 K1 2.8975(19) . ?
C9 C10 1.495(5) . ?
C9 H9A 0.9900 . ?
C9 H9B 0.9900 . ?
C10 O6 1.405(4) . ?
C10 H10A 0.9900 . ?
C10 H10B 0.9900 . ?
O6 C11 1.415(4) . ?
O6 K1 2.844(2) . ?
C11 C12 1.480(5) . ?
C11 H11A 0.9900 . ?
C11 H11B 0.9900 . ?
C12 H12A 0.9900 . ?
C12 H12B 0.9900 . ?
O1' C12' 1.386(18) . ?
O1' C1' 1.432(18) . ?
O1' K1 2.866(15) . ?
C1' C2' 1.467(19) . ?
C1' H1'1 0.9900 . ?
C1' H1'2 0.9900 . ?
C2' O2' 1.407(18) . ?
C2' H2'1 0.9900 . ?
C2' H2'2 0.9900 . ?
O2' C3' 1.423(18) . ?
O2' K1 2.995(15) . ?
C3' C4' 1.457(19) . ?
C3' H3'1 0.9900 . ?
C3' H3'2 0.9900 . ?
C4' O3' 1.417(18) . ?
C4' H4'1 0.9900 . ?
C4' H4'2 0.9900 . ?
O3' C5' 1.402(18) . ?
O3' K1 2.998(16) . ?
C5' C6' 1.485(19) . ?
C5' H5'1 0.9900 . ?
C5' H5'2 0.9900 . ?
C6' O4' 1.395(18) . ?
C6' H6'1 0.9900 . ?
C6' H6'2 0.9900 . ?
O4' C7' 1.397(19) . ?
O4' K1 2.785(15) . ?
C7' C8' 1.52(2) . ?
C7' H7'1 0.9900 . ?
C7' H7'2 0.9900 . ?
C8' O5' 1.475(18) . ?
C8' K1 3.398(19) . ?
C8' H8'1 0.9900 . ?
C8' H8'2 0.9900 . ?
O5' C9' 1.387(18) . ?
O5' K1 2.728(16) . ?
C9' C10' 1.492(19) . ?
C9' K1 3.38(2) . ?
C9' H9'1 0.9900 . ?
C9' H9'2 0.9900 . ?
C10' O6' 1.393(18) . ?
C10' H10C 0.9900 . ?
C10' H10D 0.9900 . ?
O6' C11' 1.395(18) . ?
O6' K1 2.684(16) . ?
C11' C12' 1.458(19) . ?
C11' H11C 0.9900 . ?
C11' H11D 0.9900 . ?
C12' H12C 0.9900 . ?
C12' H12D 0.9900 . ?
Si1 Si3 2.3270(9) . ?
Si1 Si2 2.3323(10) . ?
Si1 Si4 2.3425(8) . ?
Si2 C13 1.856(11) . ?
Si2 C15 1.859(13) . ?
Si2 C14 1.915(11) . ?
C13 H13A 0.9800 . ?
C13 H13B 0.9800 . ?
C13 H13C 0.9800 . ?
C14 H14A 0.9800 . ?
C14 H14B 0.9800 . ?
C14 H14C 0.9800 . ?
C15 H15A 0.9800 . ?
C15 H15B 0.9800 . ?
C15 H15C 0.9800 . ?
C13' H13D 0.9800 . ?
C13' H13E 0.9800 . ?
C13' H13F 0.9800 . ?
C14' H14D 0.9800 . ?
C14' H14E 0.9800 . ?
C14' H14F 0.9800 . ?
C15' H15D 0.9800 . ?
C15' H15E 0.9800 . ?
C15' H15F 0.9800 . ?
Si3 C17 1.883(2) . ?
Si3 C18 1.886(3) . ?
Si3 C16 1.894(3) . ?
C16 H16A 0.9800 . ?
C16 H16B 0.9800 . ?
C16 H16C 0.9800 . ?
C17 H17A 0.9800 . ?
C17 H17B 0.9800 . ?
C17 H17C 0.9800 . ?
C18 H18A 0.9800 . ?
C18 H18B 0.9800 . ?
C18 H18C 0.9800 . ?
Si4 C20 1.890(3) . ?
Si4 C19 1.905(3) . ?
Si4 Si5 2.3562(8) . ?
C19 H19A 0.9800 . ?
C19 H19B 0.9800 . ?
C19 H19C 0.9800 . ?
C20 H20A 0.9800 . ?
C20 H20B 0.9800 . ?
C20 H20C 0.9800 . ?
Si5 C22 1.889(2) . ?
Si5 C21 1.892(2) . ?
Si5 Si6 2.3625(7) . ?
C21 H21A 0.9800 . ?
C21 H21B 0.9800 . ?
C21 H21C 0.9800 . ?
C22 H22A 0.9800 . ?
C22 H22B 0.9800 . ?
C22 H22C 0.9800 . ?
Si6 C23 1.902(2) . ?
Si6 C24 1.904(2) . ?
Si6 Si7 2.3437(8) . ?
C23 H23A 0.9800 . ?
C23 H23B 0.9800 . ?
C23 H23C 0.9800 . ?
C24 H24A 0.9800 . ?
C24 H24B 0.9800 . ?
C24 H24C 0.9800 . ?
Si7 Si8 2.3427(8) . ?
Si7 Si9 2.3455(8) . ?
Si7 K2 3.5267(7) . ?
Si8 C25 1.890(2) . ?
Si8 C26 1.891(2) . ?
Si8 C27 1.895(2) . ?
C25 H25A 0.9800 . ?
C25 H25B 0.9800 . ?
C25 H25C 0.9800 . ?
C26 H26A 0.9800 . ?
C26 H26B 0.9800 . ?
C26 H26C 0.9800 . ?
C27 H27A 0.9800 . ?
C27 H27B 0.9800 . ?
C27 H27C 0.9800 . ?
Si9 C28 1.881(3) . ?
Si9 C29 1.885(3) . ?
Si9 C30 1.892(3) . ?
C28 H28A 0.9800 . ?
C28 H28B 0.9800 . ?
C28 H28C 0.9800 . ?
C29 H29A 0.9800 . ?
C29 H29B 0.9800 . ?
C29 H29C 0.9800 . ?
C30 H30A 0.9800 . ?
C30 H30B 0.9800 . ?
C30 H30C 0.9800 . ?
K2 O10' 2.598(8) . ?
K2 O11' 2.689(7) . ?
K2 O8 2.767(3) . ?
K2 O12' 2.801(7) . ?
K2 O12 2.813(3) . ?
K2 O10 2.821(3) . ?
K2 O7 2.866(3) . ?
K2 O9' 2.876(8) . ?
K2 O7' 2.910(9) . ?
K2 O9 2.913(3) . ?
K2 O11 2.934(3) . ?
K2 O8' 3.012(11) . ?
O7 C31 1.383(8) . ?
O7 C42 1.392(8) . ?
C31 C32 1.550(10) . ?
C31 H31A 0.9900 . ?
C31 H31B 0.9900 . ?
C32 O8 1.413(6) . ?
C32 H32A 0.9900 . ?
C32 H32B 0.9900 . ?
O8 C33 1.411(7) . ?
C33 C34 1.529(9) . ?
C33 H33A 0.9900 . ?
C33 H33B 0.9900 . ?
C34 O9 1.417(6) . ?
C34 H34A 0.9900 . ?
C34 H34B 0.9900 . ?
O9 C35 1.417(5) . ?
C35 C36 1.497(7) . ?
C35 H35A 0.9900 . ?
C35 H35B 0.9900 . ?
C36 O10 1.420(5) . ?
C36 H36A 0.9900 . ?
C36 H36B 0.9900 . ?
O10 C37 1.408(5) . ?
C37 C38 1.532(8) . ?
C37 H37A 0.9900 . ?
C37 H37B 0.9900 . ?
C38 O11 1.391(8) . ?
C38 H38A 0.9900 . ?
C38 H38B 0.9900 . ?
O11 C39 1.425(5) . ?
C39 C40 1.384(8) . ?
C39 H39A 0.9900 . ?
C39 H39B 0.9900 . ?
C40 O12 1.415(8) . ?
C40 H40A 0.9900 . ?
C40 H40B 0.9900 . ?
O12 C41 1.378(5) . ?
C41 C42 1.545(11) . ?
C41 H41A 0.9900 . ?
C41 H41B 0.9900 . ?
C42 H42A 0.9900 . ?
C42 H42B 0.9900 . ?
O7' C31' 1.253(16) . ?
O7' C42' 1.413(14) . ?
C31' C32' 1.574(18) . ?
C31' H31C 0.9900 . ?
C31' H31D 0.9900 . ?
C32' O8' 1.332(15) . ?
C32' H32C 0.9900 . ?
C32' H32D 0.9900 . ?
O8' C33' 1.374(16) . ?
C33' C34' 1.524(17) . ?
C33' H33C 0.9900 . ?
C33' H33D 0.9900 . ?
C34' O9' 1.372(15) . ?
C34' H34C 0.9900 . ?
C34' H34D 0.9900 . ?
O9' C35' 1.419(14) . ?
C35' C36' 1.457(16) . ?
C35' H35C 0.9900 . ?
C35' H35D 0.9900 . ?
C36' O10' 1.390(13) . ?
C36' H36C 0.9900 . ?
C36' H36D 0.9900 . ?
O10' C37' 1.424(17) . ?
C37' C38' 1.572(18) . ?
C37' H37C 0.9900 . ?
C37' H37D 0.9900 . ?
C38' O11' 1.354(14) . ?
C38' H38C 0.9900 . ?
C38' H38D 0.9900 . ?
O11' C39' 1.447(15) . ?
C39' C40' 1.226(16) . ?
C39' H39C 0.9900 . ?
C39' H39D 0.9900 . ?
C40' O12' 1.377(13) . ?
C40' H40C 0.9900 . ?
C40' H40D 0.9900 . ?
O12' C41' 1.319(16) . ?
C41' C42' 1.54(2) . ?
C41' H41C 0.9900 . ?
C41' H41D 0.9900 . ?
C42' H42C 0.9900 . ?
C42' H42D 0.9900 . ?
C1S C2S 1.371(4) . ?
C1S C6S 1.381(4) . ?
C1S H1S 0.9500 . ?
C2S C3S 1.381(4) . ?
C2S H2S 0.9500 . ?
C3S C4S 1.366(5) . ?
C3S H3S 0.9500 . ?
C4S C5S 1.386(4) . ?
C4S H4S 0.9500 . ?
C5S C6S 1.381(4) . ?
C5S H5S 0.9500 . ?
C6S C7S 1.474(5) . ?
C7S H7S1 0.9800 . ?
C7S H7S2 0.9800 . ?
C7S H7S3 0.9800 . ?
C1S' C6S' 1.384(8) . ?
C1S' C2S' 1.391(9) . ?
C1S' H1S' 0.9500 . ?
C2S' C3S' 1.388(8) . ?
C2S' H2S' 0.9500 . ?
C3S' C4S' 1.376(8) . ?
C3S' H3S' 0.9500 . ?
C4S' C5S' 1.387(8) . ?
C4S' H4S' 0.9500 . ?
C5S' C6S' 1.392(8) . ?
C5S' H5S' 0.9500 . ?
C6S' C7S' 1.464(14) . ?
C7S' H7S4 0.9800 . ?
C7S' H7S5 0.9800 . ?
C7S' H7S6 0.9800 . ?

loop_
_geom_torsion_atom_site_label_1
_geom_torsion_atom_site_label_2
_geom_torsion_atom_site_label_3
_geom_torsion_atom_site_label_4
_geom_torsion
_geom_torsion_site_symmetry_1
_geom_torsion_site_symmetry_2
_geom_torsion_site_symmetry_3
_geom_torsion_site_symmetry_4
_geom_torsion_publ_flag
C12_a O1_a C1_a C2_a -178.0(3) . . . . ?
K1 O1 C1 C2 -57.3(3) . . . . ?
O1 C1 C2 O2 65.3(4) . . . . ?
C1 C2 O2 C3 175.1(3) . . . . ?
C1 C2 O2 K1 -39.6(4) . . . . ?
C2 O2 C3 C4 177.1(3) . . . . ?
K1 O2 C3 C4 31.8(4) . . . . ?
O2 C3 C4 O3 -65.3(4) . . . . ?
C3 C4 O3 C5 -174.3(3) . . . . ?
C3 C4 O3 K1 64.8(3) . . . . ?
C4 O3 C5 C6 177.9(2) . . . . ?
K1 O3 C5 C6 -61.5(2) . . . . ?
O3 C5 C6 O4 65.4(3) . . . . ?
C5 C6 O4 C7 178.5(2) . . . . ?
C5 C6 O4 K1 -35.5(3) . . . . ?
C6 O4 C7 C8 -175.4(3) . . . . ?
K1 O4 C7 C8 38.0(3) . . . . ?
O4 C7 C8 O5 -68.3(3) . . . . ?
C7 C8 O5 C9 179.5(3) . . . . ?
C7 C8 O5 K1 60.9(3) . . . . ?
C8 O5 C9 C10 176.1(3) . . . . ?
K1 O5 C9 C10 -65.5(3) . . . . ?
O5 C9 C10 O6 65.0(3) . . . . ?
C9 C10 O6 C11 177.7(3) . . . . ?
C9 C10 O6 K1 -30.2(3) . . . . ?
C10 O6 C11 C12 -177.5(3) . . . . ?
K1 O6 C11 C12 30.7(3) . . . . ?
C1 O1 C12 C11 -174.2(3) . . . . ?
K1 O1 C12 C11 63.9(3) . . . . ?
O6 C11 C12 O1 -63.7(4) . . . . ?
C12' O1' C1' C2' 170(3) . . . . ?
K1 O1' C1' C2' -52(3) . . . . ?
O1' C1' C2' O2' 63(4) . . . . ?
C1' C2' O2' C3' 175(3) . . . . ?
C1' C2' O2' K1 -45(3) . . . . ?
C2' O2' C3' C4' 174(3) . . . . ?
K1 O2' C3' C4' 36(4) . . . . ?
O2' C3' C4' O3' -63(3) . . . . ?
C3' C4' O3' C5' -165(3) . . . . ?
C3' C4' O3' K1 61(3) . . . . ?
C4' O3' C5' C6' 179(2) . . . . ?
K1 O3' C5' C6' -48(3) . . . . ?
O3' C5' C6' O4' 58(4) . . . . ?
C5' C6' O4' C7' 169(3) . . . . ?
C5' C6' O4' K1 -41(3) . . . . ?
C6' O4' C7' C8' -177(3) . . . . ?
K1 O4' C7' C8' 31(4) . . . . ?
O4' C7' C8' O5' -70(4) . . . . ?
O4' C7' C8' K1 -22(3) . . . . ?
C7' C8' O5' C9' -176(2) . . . . ?
K1 C8' O5' C9' 113(2) . . . . ?
C7' C8' O5' K1 70(2) . . . . ?
C8' O5' C9' C10' -177(2) . . . . ?
K1 O5' C9' C10' -64(2) . . . . ?
C8' O5' C9' K1 -112(2) . . . . ?
O5' C9' C10' O6' 59(4) . . . . ?
K1 C9' C10' O6' 15(3) . . . . ?
C9' C10' O6' C11' 173(3) . . . . ?
C9' C10' O6' K1 -21(4) . . . . ?
C10' O6' C11' C12' -171(3) . . . . ?
K1 O6' C11' C12' 23(4) . . . . ?
C1' O1' C12' C11' -172(3) . . . . ?
K1 O1' C12' C11' 47(4) . . . . ?
O6' C11' C12' O1' -48(5) . . . . ?
C42 O7 C31 C32 177.6(4) . . . . ?
K2 O7 C31 C32 64.2(4) . . . . ?
C42 O7 C31 K2 113.4(4) . . . . ?
O7 C31 C32 O8 -62.5(5) . . . . ?
K2 C31 C32 O8 -17.1(3) . . . . ?
C31 C32 O8 C33 172.1(4) . . . . ?
C31 C32 O8 K2 25.2(5) . . . . ?
C32 O8 C33 C34 172.2(4) . . . . ?
K2 O8 C33 C34 -41.1(5) . . . . ?
O8 C33 C34 O9 62.8(5) . . . . ?
C33 C34 O9 C35 -176.7(3) . . . . ?
C33 C34 O9 K2 -53.6(4) . . . . ?
C34 O9 C35 C36 -173.4(3) . . . . ?
K2 O9 C35 C36 62.0(3) . . . . ?
O9 C35 C36 O10 -64.9(4) . . . . ?
C35 C36 O10 C37 -178.1(4) . . . . ?
C35 C36 O10 K2 34.6(4) . . . . ?
C36 O10 C37 C38 177.1(4) . . . . ?
K2 O10 C37 C38 -35.8(5) . . . . ?
O10 C37 C38 O11 68.9(6) . . . . ?
C37 C38 O11 C39 178.2(4) . . . . ?
C37 C38 O11 K2 -66.2(5) . . . . ?
C38 O11 C39 C40 178.5(5) . . . . ?
K2 O11 C39 C40 62.5(5) . . . . ?
O11 C39 C40 O12 -61.0(6) . . . . ?
C39 C40 O12 C41 -175.4(4) . . . . ?
C39 C40 O12 K2 25.3(6) . . . . ?
C40 O12 C41 C42 169.0(5) . . . . ?
K2 O12 C41 C42 -31.8(5) . . . . ?
C31 O7 C42 C41 179.9(4) . . . . ?
K2 O7 C42 C41 -66.5(4) . . . . ?
C31 O7 C42 K2 -113.6(4) . . . . ?
O12 C41 C42 O7 68.2(5) . . . . ?
O12 C41 C42 K2 21.7(3) . . . . ?
C42' O7' C31' C32' -167.5(13) . . . . ?
K2 O7' C31' C32' 39.7(18) . . . . ?
O7' C31' C32' O8' -37(2) . . . . ?
C31' C32' O8' C33' 173.0(15) . . . . ?
C31' C32' O8' K2 18.1(18) . . . . ?
C32' O8' C33' C34' 166.3(15) . . . . ?
K2 O8' C33' C34' -37.6(18) . . . . ?
O8' C33' C34' O9' 66.1(18) . . . . ?
C33' C34' O9' C35' 178.8(12) . . . . ?
C33' C34' O9' K2 -58.4(12) . . . . ?
C34' O9' C35' C36' 178.0(13) . . . . ?
K2 O9' C35' C36' 52.2(14) . . . . ?
O9' C35' C36' O10' -58.2(19) . . . . ?
O9' C35' C36' K2 -38.7(11) . . . . ?
C35' C36' O10' C37' -178.7(16) . . . . ?
K2 C36' O10' C37' 149.9(17) . . . . ?
C35' C36' O10' K2 31.4(18) . . . . ?
C36' O10' C37' C38' -171.8(14) . . . . ?
K2 O10' C37' C38' -23(2) . . . . ?
O10' C37' C38' O11' 64(2) . . . . ?
O10' C37' C38' K2 14.9(14) . . . . ?
C37' C38' O11' C39' 157.1(15) . . . . ?
K2 C38' O11' C39' -134.2(13) . . . . ?
C37' C38' O11' K2 -68.7(14) . . . . ?
C38' O11' C39' C40' 159.8(17) . . . . ?
K2 O11' C39' C40' 32(2) . . . . ?
O11' C39' C40' O12' -33(3) . . . . ?
C39' C40' O12' C41' -141(2) . . . . ?
C39' C40' O12' K2 18(2) . . . . ?
C40' O12' C41' C42' -179.3(13) . . . . ?
K2 O12' C41' C42' 25(2) . . . . ?
C31' O7' C42' C41' 167.2(16) . . . . ?
K2 O7' C42' C41' -36.5(17) . . . . ?
O12' C41' C42' O7' 11(2) . . . . ?
C6S C1S C2S C3S 0.00(12) . . . . ?
C1S C2S C3S C4S 0.06(14) . . . . ?
C2S C3S C4S C5S -0.1(3) . . . . ?
C3S C4S C5S C6S 0.1(4) . . . . ?
C2S C1S C6S C5S 0.0(3) . . . . ?
C2S C1S C6S C7S 179.97(15) . . . . ?
C4S C5S C6S C1S -0.1(3) . . . . ?
C4S C5S C6S C7S 180.0(2) . . . . ?
C6S' C1S' C2S' C3S' 0.13(14) . . . . ?
C1S' C2S' C3S' C4S' 0.02(15) . . . . ?
C2S' C3S' C4S' C5S' 0.0(3) . . . . ?
C3S' C4S' C5S' C6S' -0.1(4) . . . . ?
C2S' C1S' C6S' C5S' -0.3(3) . . . . ?
C2S' C1S' C6S' C7S' -179.80(18) . . . . ?
C4S' C5S' C6S' C1S' 0.2(4) . . . . ?
C4S' C5S' C6S' C7S' 179.8(3) . . . . ?
C1S' C6S' C7S' K1 -40.3(16) . . . . ?
C5S' C6S' C7S' K1 140.2(15) . . . . ?
